data_1571865
loop_
_publ_author_name
'Carroll, Robert C.'
'Coles, Simon J.'

_publ_section_title
;
 Statistical optimization of guest uptake in crystalline sponges: grading
 structural outcomes.
;
_journal_coeditor_code LT5068
_journal_issue 4
_journal_name_full IUCrJ
_journal_paper_doi 10.1107/S2052252524004871
_journal_volume 11
_journal_year 2024
_chemical_formula_moiety 'C72 H48 I12 N24 Zn6, 1.026(C15 H16 O3), 1.222(C6 H12)'
_chemical_formula_sum 'C94.73 H79.09 I12 N24 O3.08 Zn6'
_chemical_formula_weight 3517.93
_chemical_name_systematic
; (2',6'-dimethoxy-[1,1'-biphenyl]-2-yl)methanol
 (absorbed in crystalline sponge)
;
_space_group_crystal_system monoclinic
_space_group_IT_number 13
_space_group_name_Hall '-P 2yac'
_space_group_name_H-M_alt 'P 1 2/n 1'
_atom_sites_solution_hydrogens geom
_atom_sites_solution_primary dual
_audit_creation_date 2024-01-22
_audit_creation_method
;
Olex2 1.5-alpha
(compiled 2023.11.24 svn.r209d9fb2 for OlexSys, GUI svn.r6869)
;
_cell_angle_alpha 90
_cell_angle_beta 101.939(3)
_cell_angle_gamma 90
_cell_formula_units_Z 4
_cell_length_a 31.6098(9)
_cell_length_b 15.0289(2)
_cell_length_c 34.3656(8)
_cell_measurement_reflns_used 19887
_cell_measurement_temperature 100(2)
_cell_measurement_theta_max 70.2730
_cell_measurement_theta_min 2.5940
_cell_volume 15972.6(6)
_computing_cell_refinement 'CrysAlisPro 1.171.41.122a (Rigaku OD, 2021)'
_computing_data_collection 'CrysAlisPro 1.171.41.122a (Rigaku OD, 2021)'
_computing_data_reduction 'CrysAlisPro 1.171.41.122a (Rigaku OD, 2021)'
_computing_molecular_graphics 'Olex2 1.5-alpha (Dolomanov et al., 2009)'
_computing_publication_material 'Olex2 1.5-alpha (Dolomanov et al., 2009)'
_computing_structure_refinement 'SHELXL 2016/6 (Sheldrick, 2015)'
_computing_structure_solution 'SHELXT 2014/5 (Sheldrick, 2014)'
_diffrn_ambient_environment N~2~
_diffrn_ambient_temperature 100(2)
_diffrn_detector 'hybrid pixel array detector'
_diffrn_detector_area_resol_mean 10
_diffrn_detector_dtime 0.000
_diffrn_detector_type 'Rigaku, HyPix 6000HE'
_diffrn_measured_fraction_theta_full 0.995
_diffrn_measured_fraction_theta_max 0.994
_diffrn_measurement_details
;
List of Runs (angles in degrees, time in seconds):

  # Type    Start    End  Width  t~exp~   \w     \q     \k     \f   Frames
--------------------------------------------------------------------------
  1  \w   -164.00 -58.00   0.50    4.00    -- -103.00  -4.00 119.00  212
  2  \w   -110.00 -45.00   0.50    4.00    -- -103.00 125.00 -60.00  130
  3  \w   -137.00 -90.00   0.50    4.00    -- -103.00 -15.00  60.00   94
  4  \w    -96.00 -71.00   0.50    4.00    -- -103.00  77.00 -30.00   50
  5  \w   -174.00-145.00   0.50    4.00    -- -103.00 -15.00  60.00   58
  6  \w    -65.00 -40.00   0.50    4.00    -- -103.00  61.00 -90.00   50
  7  \w    -96.00 -47.00   0.50    4.00    -- -103.00 125.00  90.00   98
  8  \w    -60.00 -35.00   0.50    4.00    -- -103.00  77.00 -30.00   50
  9  \w     63.00 117.00   0.50    4.00    --  101.75   4.00 -63.00  108
 10  \w     30.00  72.00   0.50    4.00    --  101.75 -61.00  30.00   84
 11  \w     42.00  73.00   0.50    4.00    --  101.75 -61.00-120.00   62
 12  \w     34.00  70.00   0.50    4.00    --  101.75 -77.00  30.00   72
 13  \w     74.00 101.00   0.50    4.00    --  101.75 -77.00  30.00   54
 14  \w     32.00  63.00   0.50    4.00    --  101.75 -94.00 -30.00   62
 15  \w     29.00  68.00   0.50    4.00    --  101.75 -61.00 -30.00   78
 16  \w     33.00  69.00   0.50    4.00    --  101.75 -94.00-150.00   72
 17  \w     81.00 106.00   0.50    4.00    --  101.75 -94.00-150.00   50
 18  \w     75.00 106.00   0.50    4.00    --  101.75 -94.00 -30.00   62
 19  \w   -119.00 -49.00   0.50    0.50    --  -46.36  -4.00 119.00  140
 20  \w    -32.00  -7.00   0.50    0.50    --  -46.36   4.00 -63.00   50
 21  \w      8.00 116.00   0.50    0.50    --   46.36   4.00 -63.00  216
 22  \w    -14.00  11.00   0.50    0.50    --   46.36  -4.00 119.00   50
 23  \w    -23.00  27.00   0.50    0.50    --   46.36 -19.00 -60.00  100
 24  \w     26.00  90.00   0.50    0.50    --   46.36-125.00  30.00  128
;
_diffrn_measurement_device 'four-circle diffractometer'
_diffrn_measurement_device_details 'Rigaku Oxford Difffraction, UG2 \k goniometer'
_diffrn_measurement_device_type
; Rigaku 007HF equipped with Varimax confocal mirrors and a UG2 goniometer 
and HyPix 6000HE detector
;
_diffrn_measurement_method 'profile data from \w-scans'
_diffrn_measurement_specimen_support 'MiTeGen loops'
_diffrn_orient_matrix_type 'CrysAlisPro convention (1999,Acta A55,543-557)'
_diffrn_orient_matrix_UB_11 0.0497238000
_diffrn_orient_matrix_UB_12 -0.0051421000
_diffrn_orient_matrix_UB_13 0.0096832000
_diffrn_orient_matrix_UB_21 -0.0002959000
_diffrn_orient_matrix_UB_22 -0.0025891000
_diffrn_orient_matrix_UB_23 0.0447838000
_diffrn_orient_matrix_UB_31 -0.0024873000
_diffrn_orient_matrix_UB_32 -0.1023407000
_diffrn_orient_matrix_UB_33 -0.0016346000
_diffrn_radiation_collimation 0.3
_diffrn_radiation_monochromator 'Varimax focusing mirrors'
_diffrn_radiation_probe x-ray
_diffrn_radiation_type 'Cu K\a'
_diffrn_radiation_wavelength 1.54184
_diffrn_reflns_av_R_equivalents 0.0453
_diffrn_reflns_av_unetI/netI 0.0338
_diffrn_reflns_Laue_measured_fraction_full 0.995
_diffrn_reflns_Laue_measured_fraction_max 0.994
_diffrn_reflns_limit_h_max 38
_diffrn_reflns_limit_h_min -35
_diffrn_reflns_limit_k_max 9
_diffrn_reflns_limit_k_min -18
_diffrn_reflns_limit_l_max 40
_diffrn_reflns_limit_l_min -41
_diffrn_reflns_number 102894
_diffrn_reflns_point_group_measured_fraction_full 0.995
_diffrn_reflns_point_group_measured_fraction_max 0.994
_diffrn_reflns_theta_full 67.684
_diffrn_reflns_theta_max 68.249
_diffrn_reflns_theta_min 2.132
_diffrn_source 'Rotating anode'
_diffrn_source_current 30.0
_diffrn_source_power 1.2
_diffrn_source_target Cu
_diffrn_source_type 'Rigaku 007 HF'
_diffrn_source_voltage 40.0
_exptl_absorpt_coefficient_mu 19.528
_exptl_absorpt_correction_T_max 0.442
_exptl_absorpt_correction_T_min 0.127
_exptl_absorpt_correction_type analytical
_exptl_absorpt_process_details
;
CrysAlisPro 1.171.41.122a (Rigaku Oxford Diffraction, 2021)
Analytical numeric absorption correction using a multifaceted crystal
model based on expressions derived by R.C. Clark & J.S. Reid.
(Clark, R. C. & Reid, J. S. (1995). Acta Cryst. A51, 887-897)
Empirical absorption correction using spherical harmonics,
implemented in SCALE3 ABSPACK scaling algorithm.
;
_exptl_crystal_colour 'light yellow'
_exptl_crystal_colour_modifier light
_exptl_crystal_colour_primary yellow
_exptl_crystal_density_diffrn 1.463
_exptl_crystal_description block
_exptl_crystal_F_000 6624
_exptl_crystal_size_max 0.24
_exptl_crystal_size_mid 0.13
_exptl_crystal_size_min 0.05
_refine_diff_density_max 1.436
_refine_diff_density_min -0.846
_refine_diff_density_rms 0.194
_refine_ls_extinction_method none
_refine_ls_goodness_of_fit_ref 1.112
_refine_ls_hydrogen_treatment constr
_refine_ls_matrix_type full
_refine_ls_number_parameters 1652
_refine_ls_number_reflns 29074
_refine_ls_number_restraints 824
_refine_ls_restrained_S_all 1.102
_refine_ls_R_factor_all 0.1152
_refine_ls_R_factor_gt 0.0957
_refine_ls_shift/su_max 0.002
_refine_ls_shift/su_mean 0.000
_refine_ls_structure_factor_coef Fsqd
_refine_ls_weighting_details 'w=1/[\s^2^(Fo^2^)+(0.1101P)^2^+171.8980P] where P=(Fo^2^+2Fc^2^)/3'
_refine_ls_weighting_scheme calc
_refine_ls_wR_factor_gt 0.2742
_refine_ls_wR_factor_ref 0.2871
_reflns_Friedel_coverage 0.000
_reflns_number_gt 21866
_reflns_number_total 29074
_reflns_threshold_expression 'I > 2\s(I)'
_cod_data_source_file lt5068.cif
_cod_data_source_block 50_5_48b
_cod_database_code 1571865
_shelx_shelxl_version_number 2016/6
_chemical_oxdiff_formula '(Zn3 I6 N12 H24 C36) (C15 H16 O3)2 (C6 H12)2'
_chemical_oxdiff_usercomment JP-9300-04
_shelx_space_group_comment
;
The symmetry employed for this shelxl refinement is uniquely defined
by the following loop, which should always be used as a source of
symmetry information in preference to the above space-group names.
They are only intended as comments.
;
_shelx_estimated_absorpt_t_max 0.442
_shelx_estimated_absorpt_t_min 0.089
_olex2_refinement_description
;
1. Fixed Uiso
 At 1.2 times of:
  All C(H) groups, All C(H,H) groups
 At 1.5 times of:
  All C(H,H,H) groups, All O(H) groups
2. Restrained distances
 C4B-C7B
 1.5 with sigma of 0.02
 C5B-C13B
 1.51 with sigma of 0.02
 C8A-C7A = C9A-C8A = C9A-C10A = C11A-C10A = C12A-C11A = C7A-C12A
 1.39 with sigma of 0.02
 O1B-C13B = O3B-C15B = O2B-C14B
 1.43 with sigma of 0.02
 C5A-C13A = C7A-C4A
 1.51 with sigma of 0.02
 O3A-C12A = O2A-C8A
 1.37 with sigma of 0.02
 O2B-C8B = O3B-C12B
 1.37 with sigma of 0.02
 O1A-C13A
 1.43 with sigma of 0.02
 C804-C803 = C804-C805 = C803-C802 = C802-C801 = C801-C806 = C806-C805
 1.54 with sigma of 0.02
 C809-C810 = C809-C808 = C810-C811 = C811-C812 = C812-C807 = C807-C808
 1.54 with sigma of 0.02
 C817-C818 = C817-C816 = C818-C813 = C813-C814 = C814-C815 = C815-C816
 1.54 with sigma of 0.02
 C823-C822 = C823-C824 = C822-C821 = C821-C820 = C820-C819 = C819-C824
 1.54 with sigma of 0.02
 C7A-C9A = C8A-C10A = C9A-C11A = C10A-C12A = C11A-C7A = C12A-C8A
 2.4 with sigma of 0.04
 C5B-O1B
 2.4 with sigma of 0.04
 C8B-C14B = C12B-C15B
 2.4 with sigma of 0.04
 C5A-O1A
 2.4 with sigma of 0.04
 C804-C802 = C804-C806 = C803-C801 = C802-C806 = C801-C805
 2.54 with sigma of 0.04
 C809-C811 = C809-C807 = C810-C812 = C811-C807 = C812-C808
 2.54 with sigma of 0.04
 C817-C813 = C817-C815 = C818-C814 = C813-C815 = C814-C816
 2.54 with sigma of 0.04
 C823-C821 = C823-C819 = C822-C820 = C821-C819 = C820-C824
 2.54 with sigma of 0.04
 O1A-C13A \\sim O2A-C14A \\sim O3A-C15A
 with sigma of 0.02
 C5B-C7B \\sim C7B-C3B
 with sigma of 0.04
 C12B-C4B \\sim C4B-C8B
 with sigma of 0.04
 C2A-C1A \\sim C3A-C2A \\sim C4A-C3A \\sim C5A-C4A \\sim C6A-C5A \\sim C6A-C1A
 with sigma of 0.02
 C1A-C3A \\sim C2A-C4A \\sim C3A-C5A \\sim C4A-C6A \\sim C5A-C1A \\sim C6A-C2A
 with sigma of 0.02
 I301-Zn31 \\sim I401-Zn41
 with sigma of 0.02
 I302-Zn31 \\sim I402-Zn41
 with sigma of 0.02
 I302-N301 \\sim I402-N301
 with sigma of 0.04
 Zn31-N301 \\sim Zn41-N301
 with sigma of 0.02
 I301-I302 \\sim I401-I402
 with sigma of 0.04
 I301-N301 \\sim I401-N301
 with sigma of 0.04
 I305-N307 \\sim I405-N307
 with sigma of 0.04
 I306-N307 \\sim I406-N307
 with sigma of 0.04
 I305-Zn33 \\sim I405-Zn43
 with sigma of 0.02
 I305-I306 \\sim I405-I406
 with sigma of 0.04
 I306-Zn33 \\sim I406-Zn43
 with sigma of 0.02
 I305-N306 \\sim I405-N306
 with sigma of 0.04
 I306-N306 \\sim I406-N306
 with sigma of 0.04
 Zn33-N307 \\sim Zn43-N307
 with sigma of 0.02
 Zn33-N306 \\sim Zn43-N306
 with sigma of 0.02
 I411-N318 \\sim I311-N318
 with sigma of 0.04
 I411-I412 \\sim I311-I312
 with sigma of 0.04
 I412-N319 \\sim I312-N319
 with sigma of 0.04
 I411-N319 \\sim I311-N319
 with sigma of 0.04
 I411-Zn46 \\sim I311-Zn36
 with sigma of 0.02
 I412-N318 \\sim I312-N318
 with sigma of 0.04
 I412-Zn46 \\sim I312-Zn36
 with sigma of 0.02
 Zn46-N318 \\sim Zn36-N318
 with sigma of 0.02
 Zn46-N319 \\sim Zn36-N319
 with sigma of 0.02
 I307-I308 \\sim I407-I408
 with sigma of 0.04
 I307-N313 \\sim I407-N313
 with sigma of 0.04
 I308-Zn34 \\sim I408-Zn44
 with sigma of 0.02
 I308-N312 \\sim I408-N312
 with sigma of 0.04
 I307-N312 \\sim I407-N312
 with sigma of 0.04
 Zn34-N312 \\sim Zn44-N312
 with sigma of 0.02
 Zn34-N313 \\sim Zn44-N313
 with sigma of 0.02
 I308-N313 \\sim I408-N313
 with sigma of 0.04
 I307-Zn34 \\sim I407-Zn44
 with sigma of 0.02
 C804-C803 \\sim C803-C802 \\sim C802-C801 \\sim C801-C806 \\sim C806-C805
\\sim C805-C804
 with sigma of 0.02
 C804-C806 \\sim C802-C806 \\sim C803-C805 \\sim C803-C801 \\sim C801-C805
\\sim C804-C802
 with sigma of 0.04
 C809-C810 \\sim C810-C811 \\sim C811-C812 \\sim C812-C807 \\sim C807-C808
\\sim C808-C809
 with sigma of 0.02
 C809-C807 \\sim C811-C807 \\sim C810-C808 \\sim C810-C812 \\sim C812-C808
\\sim C809-C811
 with sigma of 0.04
 C817-C818 \\sim C818-C813 \\sim C813-C814 \\sim C814-C815 \\sim C815-C816
\\sim C816-C817
 with sigma of 0.02
 C817-C815 \\sim C813-C815 \\sim C818-C816 \\sim C818-C814 \\sim C814-C816
\\sim C817-C813
 with sigma of 0.04
 C823-C822 \\sim C822-C821 \\sim C821-C820 \\sim C820-C819 \\sim C819-C824
\\sim C824-C823
 with sigma of 0.02
 C823-C819 \\sim C821-C819 \\sim C822-C824 \\sim C822-C820 \\sim C820-C824
\\sim C823-C821
 with sigma of 0.04
 N306-C414 \\sim N306-C314
 with sigma of 0.02
 C316-C415 \\sim C316-C315
 with sigma of 0.02
 C415-C414 \\sim C315-C314
 with sigma of 0.02
 N306-C415 \\sim N306-C315
 with sigma of 0.04
 C316-C414 \\sim C316-C314
 with sigma of 0.04
 C314-C318 \\sim C318-C414
 with sigma of 0.02
3. Restrained planarity
 C7A, C8A, C12A, C9A, C10A, C11A
 with sigma of 0.1
 C4B, C5B, C6B, C13B
 with sigma of 0.1
 O2B, C8B, C7B, C12B, O3B
 with sigma of 0.1
4. Uiso/Uaniso restraints and constraints
C12A \\sim O2A \\sim C8A \\sim C14A \\sim C7A \\sim C9A \\sim C4A \\sim C10A
\\sim C5A \\sim C3A \\sim C11A \\sim O3A \\sim C6A \\sim C13A \\sim C2A \\sim
C15A \\sim C1A \\sim O1A: within 2A with sigma of 0.04 and sigma for terminal
atoms of 0.08 within 2A
C4B \\sim C5B \\sim C3B \\sim C7B \\sim C6B \\sim C13B \\sim C2B \\sim C12B
\\sim C8B \\sim C1B \\sim O1B \\sim C11B \\sim O3B \\sim C9B \\sim O2B \\sim
C10B \\sim C15B \\sim C14B: within 2A with sigma of 0.04 and sigma for terminal
atoms of 0.08 within 2A
C804 \\sim C803 \\sim C802 \\sim C801 \\sim C806 \\sim C805: within 2A with
sigma of 0.04 and sigma for terminal atoms of 0.08 within 2A
C809 \\sim C810 \\sim C811 \\sim C812 \\sim C807 \\sim C808: within 2A with
sigma of 0.04 and sigma for terminal atoms of 0.08 within 2A
C817 \\sim C818 \\sim C813 \\sim C814 \\sim C815 \\sim C816: within 2A with
sigma of 0.04 and sigma for terminal atoms of 0.08 within 2A
C823 \\sim C822 \\sim C821 \\sim C820 \\sim C819 \\sim C824: within 2A with
sigma of 0.04 and sigma for terminal atoms of 0.08 within 2A
C414 \\sim C415 \\sim C314 \\sim C315: within 2A with sigma of 0.04 and sigma
for terminal atoms of 0.08 within 2A
Uanis(C415) = Uanis(C414)
5. Rigid body (RIGU) restrains
 C8B, C4B, C5B, C3B, C7B, C6B, C13B, C2B, C12B, C1B, O1B, C11B, O3B, C9B, O2B,
 C10B, C15B, C14B
 with sigma for 1-2 distances of 0.004 and sigma for 1-3 distances of 0.004
 C804, C803, C802, C801, C806, C805
 with sigma for 1-2 distances of 0.004 and sigma for 1-3 distances of 0.004
 C809, C810, C811, C812, C807, C808
 with sigma for 1-2 distances of 0.004 and sigma for 1-3 distances of 0.004
 C817, C818, C813, C814, C815, C816
 with sigma for 1-2 distances of 0.004 and sigma for 1-3 distances of 0.004
 C823, C822, C821, C820, C819, C824
 with sigma for 1-2 distances of 0.004 and sigma for 1-3 distances of 0.004
6. Others
 Sof(I304)=Sof(Zn32)=Sof(I303)=1-FVAR(1)
 Sof(I404)=Sof(I403)=Sof(Zn42)=FVAR(1)
 Sof(I409)=Sof(Zn45)=Sof(I410)=1-FVAR(2)
 Sof(I310)=Sof(I309)=Sof(Zn35)=FVAR(2)
 Sof(I401)=Sof(Zn41)=Sof(I402)=1-FVAR(3)
 Sof(I301)=Sof(I302)=Sof(Zn31)=FVAR(3)
 Sof(I405)=Sof(Zn43)=Sof(I406)=1-FVAR(4)
 Sof(I305)=Sof(I306)=Sof(Zn33)=FVAR(4)
 Sof(I311)=Sof(Zn36)=Sof(I312)=1-FVAR(5)
 Sof(I411)=Sof(I412)=Sof(Zn46)=FVAR(5)
 Sof(I407)=Sof(Zn44)=Sof(I408)=1-FVAR(6)
 Sof(I307)=Sof(I308)=Sof(Zn34)=FVAR(6)
 Sof(C314)=Sof(H314)=Sof(C315)=Sof(H315)=1-FVAR(7)
 Sof(C415)=Sof(H415)=Sof(C414)=Sof(H414)=FVAR(7)
 Fixed Sof: O2A(0.72626) O3A(0.72626) O1A(0.72626) H1AA(0.72626) C7A(0.72626)
 C4A(0.72626) C5A(0.72626) C6A(0.72626) H6A(0.72626) C1A(0.72626) H1A(0.72626)
 C2A(0.72626) H2A(0.72626) C3A(0.72626) H3A(0.72626) C8A(0.72626) C12A(0.72626)
 C9A(0.72626) H9A(0.72626) C10A(0.72626) H10A(0.72626) C11A(0.72626)
 H11A(0.72626) C15A(0.72626) H15A(0.72626) H15B(0.72626) H15C(0.72626)
 C13A(0.72626) H13A(0.72626) H13B(0.72626) C14A(0.72626) H14A(0.72626)
 H14B(0.72626) H14C(0.72626) C804(0.3581) H80A(0.3581) H80B(0.3581)
 C803(0.3581) H80C(0.3581) H80D(0.3581) C802(0.3581) H80E(0.3581) H80F(0.3581)
 C801(0.3581) H80G(0.3581) H80H(0.3581) C806(0.3581) H80I(0.3581) H80J(0.3581)
 C805(0.3581) H80K(0.3581) H80L(0.3581) C4B(0.3) C5B(0.3) C6B(0.3) H6B(0.3)
 C1B(0.3) H1B(0.3) C2B(0.3) H2B(0.3) C3B(0.3) H3B(0.3) C7B(0.3) C12B(0.3)
 C11B(0.3) H11B(0.3) C10B(0.3) H10B(0.3) C9B(0.3) H9B(0.3) C8B(0.3)
 C809(0.31711) H80M(0.31711) H80N(0.31711) C810(0.31711) H81A(0.31711)
 H81B(0.31711) C811(0.31711) H81C(0.31711) H81D(0.31711) C812(0.31711)
 H81E(0.31711) H81F(0.31711) C807(0.31711) H80O(0.31711) H80P(0.31711)
 C808(0.31711) H80Q(0.31711) H80R(0.31711) C817(0.28958) H81G(0.28958)
 H81H(0.28958) C818(0.28958) H81I(0.28958) H81J(0.28958) C813(0.28958)
 H81K(0.28958) H81L(0.28958) C814(0.28958) H81M(0.28958) H81N(0.28958)
 C815(0.28958) H81O(0.28958) H81P(0.28958) C816(0.28958) H81Q(0.28958)
 H81R(0.28958) O2B(0.3) O3B(0.3) C823(0.25745) H82A(0.25745) H82B(0.25745)
 C822(0.25745) H82C(0.25745) H82D(0.25745) C821(0.25745) H82E(0.25745)
 H82F(0.25745) C820(0.25745) H82G(0.25745) H82H(0.25745) C819(0.25745)
 H81S(0.25745) H81T(0.25745) C824(0.25745) H82I(0.25745) H82J(0.25745)
 C15B(0.3) H15D(0.3) H15E(0.3) H15F(0.3) C14B(0.3) H14D(0.3) H14E(0.3)
 H14F(0.3) O1B(0.3) H1BA(0.3) C13B(0.3) H13C(0.3) H13D(0.3)
 Fixed Uiso: C809(0.08) C810(0.08) C811(0.08) C812(0.08) C807(0.08) C808(0.08)
 C823(0.08) C822(0.08) C821(0.08) C820(0.08) C819(0.08) C824(0.08)
7.a Secondary CH2 refined with riding coordinates:
 C13A(H13A,H13B), C804(H80A,H80B), C803(H80C,H80D), C802(H80E,H80F), C801(H80G,
 H80H), C806(H80I,H80J), C805(H80K,H80L), C809(H80M,H80N), C810(H81A,H81B),
 C811(H81C,H81D), C812(H81E,H81F), C807(H80O,H80P), C808(H80Q,H80R), C817(H81G,
 H81H), C818(H81I,H81J), C813(H81K,H81L), C814(H81M,H81N), C815(H81O,H81P),
 C816(H81Q,H81R), C823(H82A,H82B), C822(H82C,H82D), C821(H82E,H82F), C820(H82G,
 H82H), C819(H81S,H81T), C824(H82I,H82J), C13B(H13C,H13D)
7.b Aromatic/amide H refined with riding coordinates:
 C335(H335), C336(H336), C349(H349), C331(H331), C350(H350), C351(H351),
 C312(H312), C313(H313), C328(H328), C320(H320), C319(H319), C369(H369),
 C329(H329), C322(H32A), C333(H333), C348(H348), C332(H332), C330(H330),
 C310(H310), C356(H356), C353(H353), C358(H358), C367(H367), C311(H311),
 C317(H317), C368(H368), C364(H364), C341(H341), C337(H337), C355(H355),
 C365(H365), C366(H366), C338(H338), C302(H302), C323(H323), C354(H354),
 C340(H340), C6A(H6A), C1A(H1A), C2A(H2A), C3A(H3A), C359(H359), C372(H372),
 C301(H301), C371(H371), C318(H318), C346(H346), C347(H347), C304(H30A),
 C9A(H9A), C10A(H10A), C305(H305), C11A(H11A), C415(H415), C414(H414), C6B(H6B),
  C1B(H1B), C2B(H2B), C3B(H3B), C11B(H11B), C10B(H10B), C9B(H9B), C314(H314),
 C315(H315)
7.c Fitted hexagon refined as free rotating group:
 C4B(C5B,C6B,C1B,C2B,C3B), C7B(C12B,C11B,C10B,C9B,C8B)
7.d Tetrahedral OH refined with riding coordinates:
 O1A(H1AA), O1B(H1BA)
7.e Idealised Me refined with everything fixed:
 C15A(H15A,H15B,H15C), C14A(H14A,H14B,H14C), C15B(H15D,H15E,H15F), C14B(H14D,
 H14E,H14F)
;
_olex2_date_sample_data_collection 2022-07-28
_olex2_date_sample_submission 2022-07-28
_olex2_submission_original_sample_id 50_5_48b
_olex2_submission_special_instructions 'No special instructions were received'
_oxdiff_exptl_absorpt_empirical_details
;
Empirical correction (ABSPACK) includes:
- Absorption correction using spherical harmonics
- Frame scaling
- Detector area scaling
- B-factor correction
;
_oxdiff_exptl_absorpt_empirical_full_max 3.138
_oxdiff_exptl_absorpt_empirical_full_min 0.474

loop_
_space_group_symop_operation_xyz
'x, y, z'
'-x+1/2, y, -z+1/2'
'-x, -y, -z'
'x-1/2, -y, z-1/2'

loop_
_atom_site_label
_atom_site_type_symbol
_atom_site_fract_x
_atom_site_fract_y
_atom_site_fract_z
_atom_site_U_iso_or_equiv
_atom_site_adp_type
_atom_site_occupancy
_atom_site_site_symmetry_order
_atom_site_calc_flag
_atom_site_refinement_flags_posn
_atom_site_refinement_flags_adp
_atom_site_refinement_flags_occupancy
_atom_site_disorder_assembly
_atom_site_disorder_group
I411 I 0.4220(8) 0.4934(7) 0.1412(7) 0.127(5) Uani 0.35(3) 1 d D . P A 1
I404 I 0.6219(5) 0.1080(6) 0.7643(3) 0.095(2) Uani 0.47(3) 1 d . . P B 1
I307 I 0.32822(9) 0.0362(2) 0.50773(8) 0.0861(13) Uani 0.647(15) 1 d D . P C 1
I308 I 0.22362(8) 0.03703(17) 0.40046(11) 0.0839(12) Uani 0.647(15) 1 d D . P C 1
I403 I 0.56234(15) 0.0383(4) 0.8728(2) 0.0895(19) Uani 0.47(3) 1 d . . P B 1
I305 I 0.3937(3) 0.9861(5) 0.6380(3) 0.198(6) Uani 0.57(3) 1 d D . P D 1
I301 I 0.29624(9) 0.51978(18) 0.99058(10) 0.0721(9) Uani 0.587(11) 1 d D . P E 1
I310 I 0.64089(17) -0.3961(3) 0.27304(14) 0.0921(10) Uani 0.700(16) 1 d . . P F 1
I306 I 0.4996(2) 0.8414(7) 0.59867(19) 0.176(5) Uani 0.57(3) 1 d D . P D 1
I412 I 0.5161(5) 0.3158(17) 0.0990(6) 0.167(6) Uani 0.35(3) 1 d D . P A 1
I302 I 0.19964(8) 0.59678(17) 0.88413(9) 0.0814(10) Uani 0.587(11) 1 d D . P E 1
I309 I 0.56877(9) -0.4932(2) 0.3658(2) 0.0933(15) Uani 0.700(16) 1 d . . P F 1
Zn42 Zn 0.5897(3) 0.1501(9) 0.8259(4) 0.063(3) Uani 0.47(3) 1 d . . P B 1
Zn33 Zn 0.42860(16) 0.8463(4) 0.62013(18) 0.064(3) Uani 0.57(3) 1 d D . P D 1
Zn46 Zn 0.4508(5) 0.3404(9) 0.1288(4) 0.114(7) Uani 0.35(3) 1 d D . P A 1
Zn34 Zn 0.29513(11) 0.0962(3) 0.43928(11) 0.0609(16) Uani 0.647(15) 1 d D . P C 1
Zn35 Zn 0.6045(4) -0.3762(7) 0.3313(3) 0.0704(18) Uani 0.700(16) 1 d . . P F 1
Zn31 Zn 0.27303(16) 0.6134(5) 0.92890(17) 0.0622(12) Uani 0.587(11) 1 d D . P E 1
N309 N 0.2700(3) 0.6892(5) 0.4607(3) 0.050(2) Uani 1 1 d . . . . .
N308 N 0.3098(3) 0.5571(5) 0.4783(3) 0.053(2) Uani 1 1 d . . . . .
N316 N 0.4829(3) 0.0167(6) 0.2787(3) 0.056(2) Uani 1 1 d . . . . .
N304 N 0.4623(3) 0.5234(6) 0.7706(3) 0.056(2) Uani 1 1 d . . . . .
N305 N 0.5425(3) 0.2435(6) 0.8129(3) 0.063(3) Uani 1 1 d . . . . .
N314 N 0.4267(3) 0.1000(6) 0.2983(3) 0.059(3) Uani 1 1 d . . . . .
N310 N 0.2510(3) 0.5583(5) 0.4230(3) 0.049(2) Uani 1 1 d . . . . .
N312 N 0.2909(4) 0.2351(6) 0.4414(3) 0.067(3) Uani 1 1 d D . . . .
N315 N 0.4519(4) -0.0327(6) 0.3328(3) 0.063(3) Uani 1 1 d . . . . .
N320 N 0.2765(3) 0.2014(6) -0.0212(3) 0.061(3) Uani 1 1 d . . . . .
N322 N 0.2550(3) 0.0747(6) -0.0616(3) 0.064(3) Uani 1 1 d . . . . .
N318 N 0.4552(4) 0.2673(7) 0.1806(3) 0.066(3) Uani 1 1 d D . . . .
N311 N 0.1395(3) 0.7829(5) 0.3611(3) 0.065(3) Uani 1 1 d . . . . .
N307 N 0.3856(4) 0.7800(6) 0.5770(3) 0.068(3) Uani 1 1 d D . . . .
N321 N 0.3119(3) 0.0639(6) -0.0049(3) 0.064(3) Uani 1 1 d . . . . .
N313 N 0.3396(4) 0.0791(7) 0.4042(3) 0.070(3) Uani 1 1 d D . . . .
N306 N 0.4328(4) 0.7667(6) 0.6694(3) 0.062(3) Uani 1 1 d D . . . .
N319 N 0.3985(4) 0.2814(6) 0.0917(3) 0.076(3) Uani 1 1 d D . . . .
N303 N 0.4330(4) 0.4761(7) 0.8255(3) 0.061(2) Uani 1 1 d . . . . .
N323 N 0.2807(4) -0.2520(7) -0.0557(4) 0.073(3) Uani 1 1 d . . . . .
C325 C 0.2463(3) 0.6433(6) 0.4313(3) 0.044(2) Uani 1 1 d . . . . .
N317 N 0.5594(4) -0.2724(8) 0.3198(4) 0.076(3) Uani 1 1 d . . . . .
N324 N 0.1496(4) 0.3044(6) -0.1251(4) 0.075(3) Uani 1 1 d . . . . .
N302 N 0.4063(4) 0.6066(7) 0.7897(3) 0.073(3) Uani 1 1 d . . . . .
C324 C 0.3029(3) 0.6421(6) 0.4834(3) 0.046(2) Uani 1 1 d . . . . .
C352 C 0.4562(4) 0.1503(7) 0.2431(3) 0.056(3) Uani 1 1 d . . . . .
C326 C 0.2819(4) 0.5175(6) 0.4490(3) 0.051(3) Uani 1 1 d . . . . .
C334 C 0.2857(4) 0.4187(7) 0.4452(3) 0.049(2) Uani 1 1 d . . . . .
C327 C 0.2089(4) 0.6937(7) 0.4061(3) 0.053(3) Uani 1 1 d . . . . .
C307 C 0.4586(4) 0.4675(7) 0.8003(3) 0.054(3) Uani 1 1 d . . . . .
C344 C 0.4555(4) 0.0868(7) 0.2758(3) 0.052(3) Uani 1 1 d . . . . .
C309 C 0.4865(4) 0.3859(7) 0.8036(3) 0.055(3) Uani 1 1 d . . . . .
C321 C 0.3316(4) 0.6914(7) 0.5150(3) 0.058(3) Uani 1 1 d . . . . .
O2A O 0.3911(4) 0.4279(8) 0.2657(4) 0.080(4) Uani 0.7263 1 d D U P . .
C335 C 0.2635(4) 0.3723(8) 0.4125(4) 0.062(3) Uani 1 1 d . . . . .
H335 H 0.246038 0.402721 0.390782 0.075 Uiso 1 1 calc R U . . .
C336 C 0.2674(5) 0.2813(7) 0.4121(4) 0.065(3) Uani 1 1 d . . . . .
H336 H 0.252326 0.249838 0.389469 0.077 Uiso 1 1 calc R U . . .
C345 C 0.5057(4) -0.1227(7) 0.3105(4) 0.063(3) Uani 1 1 d . . . . .
C343 C 0.4790(4) -0.0410(7) 0.3080(4) 0.062(3) Uani 1 1 d . . . . .
C308 C 0.4345(5) 0.5931(8) 0.7671(4) 0.066(3) Uani 1 1 d . . . . .
C339 C 0.3966(4) 0.0522(8) 0.3536(4) 0.064(3) Uani 1 1 d . . . . .
C349 C 0.5324(5) -0.1402(8) 0.2843(4) 0.069(4) Uani 1 1 d . . . . .
H349 H 0.532858 -0.102000 0.262332 0.083 Uiso 1 1 calc R U . . .
O3A O 0.2541(5) 0.4693(9) 0.1849(4) 0.087(4) Uani 0.7263 1 d D U P . .
C331 C 0.1818(4) 0.6512(7) 0.3761(4) 0.067(3) Uani 1 1 d . . . . .
H331 H 0.186522 0.590467 0.370561 0.081 Uiso 1 1 calc R U . . .
C316 C 0.4344(4) 0.6537(8) 0.7342(4) 0.061(3) Uani 1 1 d D . . . .
C357 C 0.3382(5) 0.1958(8) 0.0334(4) 0.072(4) Uani 1 1 d . . . . .
C350 C 0.4320(4) 0.2829(9) 0.2082(4) 0.070(4) Uani 1 1 d . . . . .
H350 H 0.414460 0.334743 0.205688 0.085 Uiso 1 1 calc R U . . .
C303 C 0.3769(5) 0.5622(10) 0.8466(4) 0.074(4) Uani 1 1 d . . . . .
C360 C 0.3067(4) 0.1495(8) -0.0002(4) 0.065(3) Uani 1 1 d . . . . .
N301 N 0.3217(5) 0.5948(9) 0.8971(5) 0.095(4) Uani 1 1 d D . . . .
C351 C 0.4324(4) 0.2265(8) 0.2405(4) 0.063(3) Uani 1 1 d . . . . .
H351 H 0.416519 0.240925 0.260285 0.076 Uiso 1 1 calc R U . . .
C312 C 0.5369(4) 0.2932(8) 0.7800(4) 0.060(3) Uani 1 1 d . . . . .
H312 H 0.552361 0.279062 0.759871 0.071 Uiso 1 1 calc R U . . .
C313 C 0.5092(4) 0.3642(8) 0.7748(4) 0.062(3) Uani 1 1 d . . . . .
H313 H 0.505568 0.398619 0.751214 0.075 Uiso 1 1 calc R U . . .
C342 C 0.4274(4) 0.0384(8) 0.3267(3) 0.060(3) Uani 1 1 d . . . . .
C328 C 0.2012(4) 0.7802(7) 0.4137(4) 0.071(4) Uani 1 1 d . . . . .
H328 H 0.219863 0.810680 0.434661 0.086 Uiso 1 1 calc R U . . .
C320 C 0.3230(4) 0.7763(7) 0.5250(3) 0.060(3) Uani 1 1 d . . . . .
H320 H 0.298343 0.806652 0.510464 0.072 Uiso 1 1 calc R U . . .
C363 C 0.2839(4) -0.0688(8) -0.0428(4) 0.060(3) Uani 1 1 d . . . . .
C319 C 0.3498(5) 0.8178(8) 0.5562(4) 0.068(4) Uani 1 1 d . . . . .
H319 H 0.342683 0.876155 0.563198 0.082 Uiso 1 1 calc R U . . .
C370 C 0.2165(4) 0.2127(8) -0.0775(4) 0.064(3) Uani 1 1 d . . . . .
C361 C 0.2849(4) 0.0282(7) -0.0353(4) 0.059(3) Uani 1 1 d . . . . .
C362 C 0.2515(4) 0.1610(7) -0.0524(4) 0.063(3) Uani 1 1 d . . . . .
C369 C 0.2104(5) 0.3003(8) -0.0708(4) 0.074(4) Uani 1 1 d . . . . .
H369 H 0.228772 0.330821 -0.049591 0.089 Uiso 1 1 calc R U . . .
C329 C 0.1666(5) 0.8233(8) 0.3913(4) 0.077(4) Uani 1 1 d . . . . .
H329 H 0.161557 0.883678 0.397187 0.092 Uiso 1 1 calc R U . . .
C322 C 0.3683(5) 0.6501(7) 0.5379(4) 0.080(5) Uani 1 1 d . . . . .
H32A H 0.374374 0.589510 0.533391 0.096 Uiso 1 1 calc R U . . .
C333 C 0.3117(5) 0.3700(8) 0.4747(4) 0.073(4) Uani 1 1 d . . . . .
H333 H 0.329314 0.399161 0.496746 0.087 Uiso 1 1 calc R U . . .
O1A O 0.2906(4) 0.2587(9) 0.3060(5) 0.091(4) Uani 0.7263 1 d D U P . .
H1AA H 0.281385 0.284680 0.324202 0.136 Uiso 0.7263 1 calc R U P . .
C348 C 0.5589(5) -0.2161(9) 0.2908(4) 0.075(4) Uani 1 1 d . . . . .
H348 H 0.577733 -0.227013 0.273087 0.090 Uiso 1 1 calc R U . . .
C332 C 0.3120(5) 0.2786(7) 0.4720(4) 0.078(4) Uani 1 1 d . . . . .
H332 H 0.328426 0.245781 0.493518 0.094 Uiso 1 1 calc R U . . .
C330 C 0.1467(4) 0.6981(8) 0.3532(4) 0.072(4) Uani 1 1 d . . . . .
H330 H 0.127846 0.668762 0.331926 0.087 Uiso 1 1 calc R U . . .
C310 C 0.4914(5) 0.3318(9) 0.8370(4) 0.073(4) Uani 1 1 d . . . . .
H310 H 0.475565 0.343400 0.857196 0.088 Uiso 1 1 calc R U . . .
C356 C 0.3710(5) 0.1471(9) 0.0548(5) 0.087(5) Uani 1 1 d . . . . .
H356 H 0.373739 0.085044 0.050547 0.105 Uiso 1 1 calc R U . . .
C306 C 0.4074(5) 0.5466(9) 0.8194(4) 0.071(4) Uani 1 1 d . . . . .
C353 C 0.4818(5) 0.1372(9) 0.2165(4) 0.080(4) Uani 1 1 d . . . . .
H353 H 0.500754 0.087462 0.219362 0.095 Uiso 1 1 calc R U . . .
C358 C 0.3344(5) 0.2847(8) 0.0406(4) 0.081(4) Uani 1 1 d . . . . .
H358 H 0.311381 0.318273 0.025299 0.097 Uiso 1 1 calc R U . . .
C367 C 0.2597(6) -0.1055(8) -0.0759(5) 0.085(5) Uani 1 1 d . . . . .
H367 H 0.243019 -0.068047 -0.095492 0.102 Uiso 1 1 calc R U . . .
C311 C 0.5194(6) 0.2612(10) 0.8403(5) 0.085(4) Uani 1 1 d . . . . .
H311 H 0.522486 0.223552 0.862931 0.102 Uiso 1 1 calc R U . . .
C317 C 0.4671(5) 0.6584(11) 0.7156(5) 0.091(5) Uani 1 1 d . . . . .
H317 H 0.492173 0.623381 0.724597 0.109 Uiso 1 1 calc R U . . .
C368 C 0.1767(5) 0.3444(9) -0.0958(4) 0.077(4) Uani 1 1 d . . . . .
H368 H 0.172972 0.406088 -0.091576 0.093 Uiso 1 1 calc R U . . .
C364 C 0.3079(6) -0.1269(8) -0.0162(5) 0.081(4) Uani 1 1 d . . . . .
H364 H 0.326030 -0.105108 0.007411 0.097 Uiso 1 1 calc R U . . .
C341 C 0.3340(6) 0.1168(11) 0.3694(5) 0.093(5) Uani 1 1 d . . . . .
H341 H 0.309404 0.153998 0.361460 0.112 Uiso 1 1 calc R U . . .
C337 C 0.3750(6) 0.0290(11) 0.4144(5) 0.085(4) Uani 1 1 d . . . . .
H337 H 0.380466 0.002148 0.439990 0.102 Uiso 1 1 calc R U . . .
C355 C 0.4015(5) 0.1946(8) 0.0842(5) 0.092(6) Uani 1 1 d . . . . .
H355 H 0.425177 0.162504 0.099260 0.111 Uiso 1 1 calc R U . . .
C365 C 0.3054(5) -0.2196(9) -0.0242(5) 0.081(4) Uani 1 1 d . . . . .
H365 H 0.322522 -0.259124 -0.005760 0.097 Uiso 1 1 calc R U . . .
C366 C 0.2588(6) -0.1963(10) -0.0819(5) 0.088(5) Uani 1 1 d . . . . .
H366 H 0.241713 -0.219479 -0.105771 0.105 Uiso 1 1 calc R U . . .
C338 C 0.4036(5) 0.0140(11) 0.3908(4) 0.082(4) Uani 1 1 d . . . . .
H338 H 0.428189 -0.022602 0.399760 0.098 Uiso 1 1 calc R U . . .
C302 C 0.3826(7) 0.5212(11) 0.8825(5) 0.102(6) Uani 1 1 d . . . . .
H302 H 0.405385 0.479669 0.890370 0.122 Uiso 1 1 calc R U . . .
C323 C 0.3953(6) 0.6978(8) 0.5666(5) 0.091(5) Uani 1 1 d . . . . .
H323 H 0.421796 0.671708 0.579704 0.109 Uiso 1 1 calc R U . . .
C354 C 0.4805(6) 0.1964(9) 0.1850(4) 0.084(5) Uani 1 1 d . . . . .
H354 H 0.498245 0.185509 0.166283 0.101 Uiso 1 1 calc R U . . .
C340 C 0.3620(6) 0.1061(10) 0.3425(5) 0.087(5) Uani 1 1 d . . . . .
H340 H 0.356697 0.135722 0.317579 0.104 Uiso 1 1 calc R U . . .
C7A C 0.3233(5) 0.4528(8) 0.2254(4) 0.066(4) Uani 0.7263 1 d D U P . .
C4A C 0.3198(6) 0.3550(7) 0.2149(4) 0.061(4) Uani 0.7263 1 d D U P . .
C5A C 0.3140(7) 0.2920(8) 0.2434(4) 0.077(5) Uani 0.7263 1 d D U P . .
C6A C 0.3133(6) 0.2019(8) 0.2330(5) 0.080(6) Uani 0.7263 1 d D U P . .
H6A H 0.308868 0.158114 0.251702 0.096 Uiso 0.7263 1 calc R U P . .
C1A C 0.3189(5) 0.1759(9) 0.1961(5) 0.077(6) Uani 0.7263 1 d D U P . .
H1A H 0.318774 0.114328 0.189716 0.093 Uiso 0.7263 1 calc R U P . .
C2A C 0.3247(5) 0.2385(8) 0.1678(4) 0.069(5) Uani 0.7263 1 d D U P . .
H2A H 0.328772 0.220211 0.142401 0.083 Uiso 0.7263 1 calc R U P . .
C3A C 0.3245(5) 0.3281(8) 0.1774(4) 0.060(4) Uani 0.7263 1 d D U P . .
H3A H 0.327707 0.371510 0.158083 0.072 Uiso 0.7263 1 calc R U P . .
C359 C 0.3641(5) 0.3249(9) 0.0699(5) 0.089(5) Uani 1 1 d . . . . .
H359 H 0.360490 0.386146 0.075199 0.107 Uiso 1 1 calc R U . . .
C372 C 0.1564(6) 0.2207(9) -0.1300(6) 0.113(7) Uani 1 1 d . . . . .
H372 H 0.136628 0.191187 -0.150614 0.136 Uiso 1 1 calc R U . . .
C301 C 0.3553(7) 0.5402(13) 0.9070(6) 0.109(7) Uani 1 1 d . . . . .
H301 H 0.360394 0.513161 0.932516 0.131 Uiso 1 1 calc R U . . .
C371 C 0.1892(6) 0.1702(8) -0.1085(5) 0.107(7) Uani 1 1 d . . . . .
H371 H 0.192992 0.109392 -0.114590 0.128 Uiso 1 1 calc R U . . .
C318 C 0.4650(5) 0.7149(11) 0.6825(5) 0.092(5) Uani 1 1 d D . . . .
H318 H 0.488527 0.714731 0.669179 0.111 Uiso 1 1 calc R U . . .
C346 C 0.5048(7) -0.1835(11) 0.3405(6) 0.102(6) Uani 1 1 d . . . . .
H346 H 0.485618 -0.176772 0.358260 0.122 Uiso 1 1 calc R U . . .
C347 C 0.5336(7) -0.2557(11) 0.3437(7) 0.113(7) Uani 1 1 d . . . . .
H347 H 0.534108 -0.295787 0.365210 0.135 Uiso 1 1 calc R U . . .
C8A C 0.3599(5) 0.4879(9) 0.2503(5) 0.073(5) Uani 0.7263 1 d D U P . .
C12A C 0.2891(5) 0.5092(9) 0.2083(4) 0.074(5) Uani 0.7263 1 d D U P . .
C304 C 0.3443(7) 0.6227(13) 0.8378(6) 0.118(8) Uani 1 1 d . . . . .
H30A H 0.340006 0.654864 0.813442 0.142 Uiso 1 1 calc R U . . .
C9A C 0.3628(7) 0.5796(10) 0.2571(6) 0.088(6) Uani 0.7263 1 d D U P . .
H9A H 0.388209 0.604485 0.273011 0.106 Uiso 0.7263 1 calc R U P . .
C10A C 0.3290(7) 0.6332(11) 0.2408(6) 0.098(7) Uani 0.7263 1 d D U P . .
H10A H 0.331000 0.695198 0.246203 0.117 Uiso 0.7263 1 calc R U P . .
C305 C 0.3173(9) 0.6375(15) 0.8645(7) 0.136(9) Uani 1 1 d . . . . .
H305 H 0.294995 0.680691 0.858129 0.164 Uiso 1 1 calc R U . . .
C11A C 0.2922(8) 0.6004(10) 0.2167(6) 0.097(7) Uani 0.7263 1 d D U P . .
H11A H 0.269075 0.639207 0.205791 0.116 Uiso 0.7263 1 calc R U P . .
C15A C 0.2177(8) 0.5242(17) 0.1701(7) 0.106(8) Uani 0.7263 1 d D U P . .
H15A H 0.211943 0.524486 0.140993 0.160 Uiso 0.7263 1 calc . U P . .
H15B H 0.223732 0.584966 0.180067 0.160 Uiso 0.7263 1 calc . U P . .
H15C H 0.192439 0.500951 0.179170 0.160 Uiso 0.7263 1 calc . U P . .
C13A C 0.3112(8) 0.3212(12) 0.2853(6) 0.098(7) Uani 0.7263 1 d D U P . .
H13A H 0.340870 0.331977 0.300783 0.117 Uiso 0.7263 1 calc R U P . .
H13B H 0.295289 0.378186 0.283608 0.117 Uiso 0.7263 1 calc R U P . .
C415 C 0.4226(18) 0.7457(18) 0.7354(10) 0.096(8) Uani 0.36(2) 1 d D U P D 1
H415 H 0.419296 0.771919 0.759711 0.115 Uiso 0.36(2) 1 calc R U P D 1
C14A C 0.4289(7) 0.461(2) 0.2901(11) 0.145(12) Uani 0.7263 1 d D U P . .
H14A H 0.447880 0.485610 0.273460 0.217 Uiso 0.7263 1 calc . U P . .
H14B H 0.443905 0.413459 0.306765 0.217 Uiso 0.7263 1 calc . U P . .
H14C H 0.421360 0.508720 0.307103 0.217 Uiso 0.7263 1 calc . U P . .
I304 I 0.6144(3) 0.1139(5) 0.7619(3) 0.108(2) Uani 0.53(3) 1 d . . P B 2
Zn32 Zn 0.5909(4) 0.1418(9) 0.8249(4) 0.091(4) Uani 0.53(3) 1 d . . P B 2
I303 I 0.5665(3) 0.0223(7) 0.8653(4) 0.160(3) Uani 0.53(3) 1 d . . P B 2
I409 I 0.5644(2) -0.4722(6) 0.3877(5) 0.110(3) Uani 0.300(16) 1 d . . P F 2
Zn45 Zn 0.6002(10) -0.3652(17) 0.3422(8) 0.075(5) Uani 0.300(16) 1 d . . P F 2
I410 I 0.6256(5) -0.4105(7) 0.2802(4) 0.102(3) Uani 0.300(16) 1 d . . P F 2
I401 I 0.3187(6) 0.5327(5) 1.0070(4) 0.189(6) Uani 0.413(11) 1 d D . P E 2
Zn41 Zn 0.2873(6) 0.6108(7) 0.9420(4) 0.137(6) Uani 0.413(11) 1 d D . P E 2
I402 I 0.2131(5) 0.5689(7) 0.9028(6) 0.229(6) Uani 0.413(11) 1 d D . P E 2
I405 I 0.39496(16) 0.9959(4) 0.63418(17) 0.081(3) Uani 0.43(3) 1 d D . P D 2
Zn43 Zn 0.4298(3) 0.8485(6) 0.6213(3) 0.108(7) Uani 0.43(3) 1 d D . P D 2
I406 I 0.50125(17) 0.8304(6) 0.5994(2) 0.095(3) Uani 0.43(3) 1 d D . P D 2
I311 I 0.4128(2) 0.4932(4) 0.1480(2) 0.0837(13) Uani 0.65(3) 1 d D . P A 2
Zn36 Zn 0.44625(18) 0.3484(4) 0.13092(14) 0.0631(18) Uani 0.65(3) 1 d D . P A 2
I312 I 0.51452(14) 0.3342(5) 0.10374(18) 0.1005(17) Uani 0.65(3) 1 d D . P A 2
I407 I 0.3299(5) 0.0443(7) 0.5069(3) 0.272(11) Uani 0.353(15) 1 d D . P C 2
Zn44 Zn 0.2948(4) 0.0984(6) 0.4389(4) 0.160(9) Uani 0.353(15) 1 d D . P C 2
I408 I 0.2202(3) 0.0469(6) 0.4070(4) 0.235(9) Uani 0.353(15) 1 d D . P C 2
C414 C 0.4160(15) 0.796(2) 0.7012(10) 0.096(8) Uani 0.36(2) 1 d D U P D 1
H414 H 0.400177 0.850093 0.699458 0.115 Uiso 0.36(2) 1 calc R U P D 1
C804 C 0.4046(13) 0.766(3) 0.3935(10) 0.147(16) Uani 0.3581 1 d D U P . .
H80A H 0.410246 0.826652 0.384830 0.176 Uiso 0.3581 1 calc R U P . .
H80B H 0.432751 0.737679 0.405002 0.176 Uiso 0.3581 1 calc R U P . .
C803 C 0.3766(14) 0.770(2) 0.4251(8) 0.137(16) Uani 0.3581 1 d D U P . .
H80C H 0.391754 0.805229 0.448246 0.164 Uiso 0.3581 1 calc R U P . .
H80D H 0.371790 0.709454 0.434443 0.164 Uiso 0.3581 1 calc R U P . .
C802 C 0.3327(14) 0.814(2) 0.4075(10) 0.135(16) Uani 0.3581 1 d D U P . .
H80E H 0.337432 0.875629 0.399067 0.162 Uiso 0.3581 1 calc R U P . .
H80F H 0.314804 0.816583 0.427883 0.162 Uiso 0.3581 1 calc R U P . .
C801 C 0.3091(13) 0.760(3) 0.3714(11) 0.156(16) Uani 0.3581 1 d D U P . .
H80G H 0.302879 0.699202 0.380151 0.187 Uiso 0.3581 1 calc R U P . .
H80H H 0.281290 0.788647 0.359668 0.187 Uiso 0.3581 1 calc R U P . .
C806 C 0.3371(15) 0.753(3) 0.3398(8) 0.158(17) Uani 0.3581 1 d D U P . .
H80I H 0.322051 0.715973 0.317266 0.190 Uiso 0.3581 1 calc R U P . .
H80J H 0.341347 0.813011 0.329394 0.190 Uiso 0.3581 1 calc R U P . .
C805 C 0.3814(15) 0.711(3) 0.3574(11) 0.156(17) Uani 0.3581 1 d D U P . .
H80K H 0.377460 0.649395 0.365736 0.188 Uiso 0.3581 1 calc R U P . .
H80L H 0.399366 0.710037 0.336973 0.188 Uiso 0.3581 1 calc R U P . .
C4B C 0.7369(19) 0.253(2) 0.2571(13) 0.181(15) Uani 0.3 1 d DG U P G -1
C5B C 0.7634(18) 0.244(3) 0.2298(12) 0.177(16) Uani 0.3 1 d DG U P G -1
C6B C 0.7787(18) 0.320(4) 0.2137(10) 0.169(17) Uani 0.3 1 d G U P G -1
H6B H 0.796821 0.313924 0.195010 0.203 Uiso 0.3 1 calc R U P G -1
C1B C 0.767(2) 0.404(3) 0.2251(13) 0.167(17) Uani 0.3 1 d G U P G -1
H1B H 0.777889 0.455403 0.214166 0.200 Uiso 0.3 1 calc R U P G -1
C2B C 0.741(3) 0.412(2) 0.2525(14) 0.170(17) Uani 0.3 1 d G U P G -1
H2B H 0.733247 0.469848 0.260285 0.204 Uiso 0.3 1 calc R U P G -1
C3B C 0.726(2) 0.337(3) 0.2685(13) 0.165(16) Uani 0.3 1 d DG U P G -1
H3B H 0.707540 0.342814 0.287250 0.199 Uiso 0.3 1 calc R U P G -1
C7B C 0.7230(15) 0.171(2) 0.2767(12) 0.189(15) Uani 0.3 1 d DG U P G -1
C12B C 0.6853(13) 0.128(3) 0.2583(12) 0.185(16) Uani 0.3 1 d DG U P G -1
C11B C 0.6773(16) 0.041(3) 0.2692(15) 0.177(17) Uani 0.3 1 d G U P G -1
H11B H 0.651518 0.011640 0.256608 0.212 Uiso 0.3 1 calc R U P G -1
C10B C 0.707(2) -0.002(3) 0.2985(16) 0.169(17) Uani 0.3 1 d G U P G -1
H10B H 0.701609 -0.061195 0.306012 0.203 Uiso 0.3 1 calc R U P G -1
C9B C 0.7448(18) 0.041(3) 0.3169(12) 0.168(17) Uani 0.3 1 d G U P G -1
H9B H 0.765138 0.011498 0.337003 0.202 Uiso 0.3 1 calc R U P G -1
C8B C 0.7528(14) 0.128(3) 0.3060(10) 0.171(16) Uani 0.3 1 d DG U P G -1
C809 C 0.4803(12) 0.2544(19) 0.5475(12) 0.080 Uiso 0.3171 1 d D U P . .
H80M H 0.468868 0.315600 0.542665 0.096 Uiso 0.3171 1 calc R U P . .
H80N H 0.498518 0.252438 0.574671 0.096 Uiso 0.3171 1 calc R U P . .
C810 C 0.5081(12) 0.2322(19) 0.5174(11) 0.080 Uiso 0.3171 1 d D U P . .
H81A H 0.532828 0.273963 0.520752 0.096 Uiso 0.3171 1 calc R U P . .
H81B H 0.490705 0.239772 0.490087 0.096 Uiso 0.3171 1 calc R U P . .
C811 C 0.5251(9) 0.136(2) 0.5227(13) 0.080 Uiso 0.3171 1 d D U P . .
H81C H 0.542650 0.123434 0.502654 0.096 Uiso 0.3171 1 calc R U P . .
H81D H 0.543811 0.129678 0.549425 0.096 Uiso 0.3171 1 calc R U P . .
C812 C 0.4875(11) 0.0706(19) 0.5180(12) 0.080 Uiso 0.3171 1 d D U P . .
H81E H 0.471749 0.070609 0.489909 0.096 Uiso 0.3171 1 calc R U P . .
H81F H 0.499180 0.010002 0.524362 0.096 Uiso 0.3171 1 calc R U P . .
C807 C 0.4559(12) 0.0922(18) 0.5445(12) 0.080 Uiso 0.3171 1 d D U P . .
H80O H 0.469067 0.074076 0.572089 0.096 Uiso 0.3171 1 calc R U P . .
H80P H 0.429513 0.055780 0.535803 0.096 Uiso 0.3171 1 calc R U P . .
C808 C 0.4425(10) 0.190(2) 0.5450(13) 0.080 Uiso 0.3171 1 d D U P . .
H80Q H 0.428806 0.199603 0.568059 0.096 Uiso 0.3171 1 calc R U P . .
H80R H 0.420675 0.202317 0.520577 0.096 Uiso 0.3171 1 calc R U P . .
C817 C 0.0843(18) 0.713(4) 0.4551(13) 0.150(18) Uani 0.2896 1 d D U P . .
H81G H 0.074993 0.763837 0.436842 0.180 Uiso 0.2896 1 calc R U P . .
H81H H 0.114843 0.699908 0.454767 0.180 Uiso 0.2896 1 calc R U P . .
C818 C 0.0563(19) 0.632(4) 0.4408(11) 0.157(19) Uani 0.2896 1 d D U P . .
H81I H 0.060790 0.613931 0.414208 0.188 Uiso 0.2896 1 calc R U P . .
H81J H 0.025395 0.647721 0.438085 0.188 Uiso 0.2896 1 calc R U P . .
C813 C 0.067(2) 0.553(3) 0.4695(14) 0.159(19) Uani 0.2896 1 d D U P . .
H81K H 0.096701 0.532144 0.469631 0.191 Uiso 0.2896 1 calc R U P . .
H81L H 0.046826 0.503394 0.460120 0.191 Uiso 0.2896 1 calc R U P . .
C814 C 0.063(2) 0.579(4) 0.5118(13) 0.155(19) Uani 0.2896 1 d D U P . .
H81M H 0.072666 0.528565 0.530045 0.186 Uiso 0.2896 1 calc R U P . .
H81N H 0.032874 0.592826 0.512343 0.186 Uiso 0.2896 1 calc R U P . .
C815 C 0.0917(17) 0.661(4) 0.5260(11) 0.145(19) Uani 0.2896 1 d D U P . .
H81O H 0.087631 0.678211 0.552793 0.174 Uiso 0.2896 1 calc R U P . .
H81P H 0.122468 0.644709 0.528213 0.174 Uiso 0.2896 1 calc R U P . .
C816 C 0.0803(19) 0.739(3) 0.4975(15) 0.153(19) Uani 0.2896 1 d D U P . .
H81Q H 0.100047 0.789674 0.506808 0.183 Uiso 0.2896 1 calc R U P . .
H81R H 0.050401 0.759160 0.497221 0.183 Uiso 0.2896 1 calc R U P . .
O2B O 0.7884(18) 0.177(4) 0.3219(15) 0.183(17) Uani 0.3 1 d D U P G -1
O3B O 0.664(2) 0.183(4) 0.2291(16) 0.20(2) Uani 0.3 1 d D U P G -1
C823 C 0.6063(14) 0.064(2) 0.2270(13) 0.080 Uiso 0.2574 1 d D U P H -2
H82A H 0.617915 0.123786 0.223284 0.096 Uiso 0.2574 1 calc R U P H -2
H82B H 0.587881 0.068904 0.246942 0.096 Uiso 0.2574 1 calc R U P H -2
C822 C 0.6439(11) 0.001(2) 0.2427(14) 0.080 Uiso 0.2574 1 d D U P H -2
H82C H 0.664877 0.003451 0.224979 0.096 Uiso 0.2574 1 calc R U P H -2
H82D H 0.658911 0.020799 0.269475 0.096 Uiso 0.2574 1 calc R U P H -2
C821 C 0.6290(14) -0.095(2) 0.2453(12) 0.080 Uiso 0.2574 1 d D U P H -2
H82E H 0.614318 -0.100713 0.267977 0.096 Uiso 0.2574 1 calc R U P H -2
H82F H 0.654752 -0.134545 0.250727 0.096 Uiso 0.2574 1 calc R U P H -2
C820 C 0.5984(14) -0.127(2) 0.2075(13) 0.080 Uiso 0.2574 1 d D U P H -2
H82G H 0.585808 -0.185151 0.213019 0.096 Uiso 0.2574 1 calc R U P H -2
H82H H 0.615173 -0.137130 0.186578 0.096 Uiso 0.2574 1 calc R U P H -2
C819 C 0.5617(11) -0.062(2) 0.1920(13) 0.080 Uiso 0.2574 1 d D U P H -2
H81S H 0.541646 -0.060577 0.210649 0.096 Uiso 0.2574 1 calc R U P H -2
H81T H 0.545279 -0.083029 0.165912 0.096 Uiso 0.2574 1 calc R U P H -2
C824 C 0.5787(14) 0.032(2) 0.1875(11) 0.080 Uiso 0.2574 1 d D U P H -2
H82I H 0.554042 0.073131 0.178947 0.096 Uiso 0.2574 1 calc R U P H -2
H82J H 0.596265 0.032068 0.166727 0.096 Uiso 0.2574 1 calc R U P H -2
C15B C 0.629(4) 0.146(7) 0.200(3) 0.24(4) Uani 0.3 1 d D U P G -1
H15D H 0.632856 0.163015 0.173106 0.354 Uiso 0.3 1 calc . U P I -1
H15E H 0.601439 0.167992 0.204067 0.354 Uiso 0.3 1 calc . U P J -1
H15F H 0.629833 0.080659 0.201924 0.354 Uiso 0.3 1 calc . U P K -1
C14B C 0.821(3) 0.137(7) 0.353(3) 0.24(4) Uani 0.3 1 d D U P G -1
H14D H 0.836298 0.091385 0.340848 0.357 Uiso 0.3 1 calc . U P L -1
H14E H 0.806345 0.108904 0.372342 0.357 Uiso 0.3 1 calc . U P M -1
H14F H 0.840817 0.182285 0.365619 0.357 Uiso 0.3 1 calc . U P N -1
O1B O 0.803(3) 0.142(6) 0.197(3) 0.26(3) Uani 0.3 1 d D U P G -1
H1BA H 0.806824 0.088319 0.192016 0.392 Uiso 0.3 1 calc R U P G -1
C13B C 0.771(3) 0.148(3) 0.221(2) 0.203(19) Uani 0.3 1 d D U P G -1
H13C H 0.781769 0.115442 0.246457 0.243 Uiso 0.3 1 calc R U P G -1
H13D H 0.743918 0.119748 0.207393 0.243 Uiso 0.3 1 calc R U P G -1
C314 C 0.3966(7) 0.7479(17) 0.6827(7) 0.085(7) Uani 0.64(2) 1 d D U P D 2
H314 H 0.370164 0.771404 0.668203 0.101 Uiso 0.64(2) 1 calc R U P D 2
C315 C 0.3950(7) 0.6974(17) 0.7156(7) 0.078(7) Uani 0.64(2) 1 d D U P D 2
H315 H 0.369282 0.691741 0.725562 0.093 Uiso 0.64(2) 1 calc R U P D 2

loop_
_atom_site_aniso_label
_atom_site_aniso_U_11
_atom_site_aniso_U_22
_atom_site_aniso_U_33
_atom_site_aniso_U_23
_atom_site_aniso_U_13
_atom_site_aniso_U_12
I411 0.138(8) 0.040(3) 0.153(8) 0.013(4) -0.087(6) -0.024(3)
I404 0.073(5) 0.065(2) 0.135(4) -0.036(3) -0.007(3) -0.005(2)
I307 0.132(3) 0.0509(13) 0.0813(17) 0.0365(10) 0.0348(16) 0.0368(12)
I308 0.0785(16) 0.0308(10) 0.140(2) 0.0165(10) 0.0181(12) -0.0048(8)
I403 0.074(3) 0.0302(17) 0.152(3) 0.0270(16) -0.007(3) -0.0069(13)
I305 0.322(12) 0.0400(18) 0.152(5) -0.0124(19) -0.136(6) 0.035(3)
I301 0.0994(18) 0.0399(8) 0.0880(15) 0.0135(9) 0.0446(12) 0.0143(9)
I310 0.0682(19) 0.0844(15) 0.1136(17) -0.0410(12) -0.0043(14) 0.0028(13)
I306 0.196(7) 0.235(8) 0.075(3) 0.011(4) -0.020(3) -0.141(6)
I412 0.212(12) 0.140(8) 0.127(8) 0.028(6) -0.012(6) -0.069(7)
I302 0.0802(15) 0.0400(11) 0.1193(19) -0.0139(9) 0.0097(13) -0.0067(9)
I309 0.1036(14) 0.0407(10) 0.120(3) 0.0124(13) -0.0136(13) 0.0033(8)
Zn42 0.035(3) 0.033(4) 0.109(7) -0.005(4) -0.011(4) 0.001(2)
Zn33 0.071(4) 0.054(5) 0.051(5) 0.007(3) -0.021(3) -0.020(3)
Zn46 0.142(11) 0.043(5) 0.108(10) 0.019(5) -0.087(8) -0.030(5)
Zn34 0.078(3) 0.030(3) 0.075(3) 0.016(2) 0.019(2) 0.0083(18)
Zn35 0.070(3) 0.035(3) 0.087(5) -0.025(2) -0.028(3) 0.0111(19)
Zn31 0.073(2) 0.036(2) 0.082(2) -0.0038(17) 0.0264(19) 0.0051(14)
N309 0.056(5) 0.024(4) 0.061(5) 0.004(4) -0.005(4) -0.001(4)
N308 0.063(6) 0.025(4) 0.062(5) 0.007(4) -0.012(4) 0.000(4)
N316 0.063(6) 0.030(4) 0.064(6) 0.000(4) -0.014(5) 0.007(4)
N304 0.071(6) 0.038(5) 0.056(5) 0.004(4) 0.007(5) 0.001(4)
N305 0.064(6) 0.041(5) 0.068(6) 0.002(5) -0.021(5) -0.006(4)
N314 0.068(6) 0.045(5) 0.053(5) -0.004(4) -0.013(5) 0.004(4)
N310 0.062(5) 0.027(4) 0.051(5) 0.004(3) -0.004(4) -0.001(4)
N312 0.098(8) 0.028(5) 0.073(7) 0.006(4) 0.009(6) 0.001(5)
N315 0.071(7) 0.043(5) 0.065(6) -0.009(4) -0.008(5) 0.004(5)
N320 0.070(6) 0.031(4) 0.066(6) 0.011(4) -0.019(5) -0.005(4)
N322 0.066(6) 0.037(5) 0.076(7) 0.006(4) -0.011(5) -0.005(4)
N318 0.078(7) 0.057(6) 0.054(6) 0.007(5) -0.008(5) 0.006(5)
N311 0.065(6) 0.023(4) 0.087(7) 0.005(4) -0.030(5) -0.006(4)
N307 0.089(7) 0.032(5) 0.065(6) 0.014(4) -0.029(5) -0.014(5)
N321 0.074(7) 0.032(5) 0.075(7) 0.008(4) -0.011(5) 0.000(4)
N313 0.093(8) 0.042(5) 0.071(7) 0.003(5) 0.010(6) 0.001(5)
N306 0.074(7) 0.048(5) 0.055(6) 0.005(4) -0.004(5) 0.005(5)
N319 0.096(8) 0.037(5) 0.078(7) 0.014(5) -0.019(6) -0.004(5)
N303 0.075(7) 0.052(6) 0.055(6) 0.005(4) 0.008(5) 0.007(5)
N323 0.099(9) 0.040(5) 0.080(8) -0.006(5) 0.018(7) -0.002(6)
C325 0.051(6) 0.025(4) 0.048(5) 0.013(4) -0.006(4) 0.000(4)
N317 0.068(7) 0.056(7) 0.094(9) 0.004(6) -0.009(6) 0.011(5)
N324 0.075(7) 0.030(5) 0.102(8) 0.013(5) -0.025(6) -0.008(5)
N302 0.100(9) 0.049(6) 0.072(7) 0.006(5) 0.019(6) 0.015(6)
C324 0.052(6) 0.034(5) 0.046(5) 0.006(4) -0.007(4) -0.005(4)
C352 0.064(7) 0.035(5) 0.056(6) -0.005(5) -0.015(5) 0.001(5)
C326 0.065(7) 0.029(5) 0.053(6) 0.005(4) 0.000(5) -0.002(5)
C334 0.059(6) 0.032(5) 0.052(6) 0.007(4) -0.001(5) 0.004(4)
C327 0.055(6) 0.035(5) 0.063(7) 0.006(5) -0.004(5) -0.002(5)
C307 0.062(7) 0.044(6) 0.051(6) 0.003(5) -0.003(5) 0.010(5)
C344 0.056(6) 0.040(6) 0.047(6) -0.005(4) -0.019(5) 0.000(5)
C309 0.065(7) 0.038(6) 0.053(6) 0.001(5) -0.008(5) -0.001(5)
C321 0.066(7) 0.037(6) 0.060(7) 0.008(5) -0.016(5) -0.007(5)
O2A 0.081(9) 0.056(7) 0.109(10) -0.020(7) 0.033(8) -0.022(6)
C335 0.059(7) 0.042(6) 0.079(8) 0.005(6) -0.005(6) 0.000(5)
C336 0.087(9) 0.032(5) 0.066(7) 0.005(5) -0.006(6) 0.003(5)
C345 0.059(7) 0.033(5) 0.084(9) 0.002(5) -0.012(6) 0.004(5)
C343 0.065(7) 0.041(6) 0.064(7) -0.008(5) -0.023(6) -0.003(5)
C308 0.076(8) 0.048(7) 0.071(8) 0.003(6) 0.011(7) 0.018(6)
C339 0.077(8) 0.040(6) 0.066(7) 0.001(5) -0.005(6) 0.003(6)
C349 0.080(9) 0.048(7) 0.066(8) 0.000(6) -0.017(7) 0.007(6)
O3A 0.131(12) 0.063(8) 0.065(8) 0.014(6) 0.017(8) 0.048(8)
C331 0.082(8) 0.022(5) 0.085(9) 0.001(5) -0.010(7) 0.001(5)
C316 0.066(7) 0.047(6) 0.069(8) 0.008(5) 0.006(6) 0.008(5)
C357 0.090(9) 0.037(6) 0.073(8) 0.009(5) -0.017(7) -0.003(6)
C350 0.056(7) 0.055(7) 0.085(9) 0.016(6) -0.022(7) 0.006(6)
C303 0.086(10) 0.068(8) 0.071(8) -0.001(7) 0.027(7) 0.013(7)
C360 0.078(8) 0.040(6) 0.071(8) 0.016(5) 0.001(6) 0.003(6)
N301 0.127(12) 0.063(7) 0.110(11) 0.006(7) 0.061(9) 0.021(8)
C351 0.056(7) 0.058(7) 0.069(8) 0.010(6) -0.003(6) 0.007(6)
C312 0.055(7) 0.052(7) 0.064(7) -0.008(6) -0.006(5) -0.009(5)
C313 0.074(8) 0.039(6) 0.069(8) 0.007(5) 0.003(6) 0.009(5)
C342 0.069(7) 0.049(6) 0.049(6) 0.001(5) -0.016(5) -0.002(6)
C328 0.066(7) 0.026(5) 0.102(10) -0.006(6) -0.027(7) -0.007(5)
C320 0.079(8) 0.034(5) 0.054(6) 0.005(5) -0.018(6) -0.003(5)
C363 0.072(8) 0.044(6) 0.062(7) 0.008(5) 0.006(6) 0.001(5)
C319 0.098(10) 0.039(6) 0.056(7) 0.001(5) -0.011(7) -0.009(6)
C370 0.070(8) 0.039(6) 0.068(7) 0.015(5) -0.017(6) -0.004(5)
C361 0.068(7) 0.038(6) 0.063(7) 0.005(5) -0.001(6) -0.002(5)
C362 0.074(8) 0.032(5) 0.069(7) 0.019(5) -0.015(6) 0.000(5)
C369 0.079(9) 0.045(7) 0.084(9) 0.000(6) -0.014(7) 0.001(6)
C329 0.079(9) 0.030(6) 0.101(10) -0.005(6) -0.031(8) 0.009(5)
C322 0.084(9) 0.032(6) 0.093(9) -0.011(6) -0.053(8) 0.002(6)
C333 0.108(11) 0.039(6) 0.060(7) 0.002(5) -0.011(7) 0.003(6)
O1A 0.069(8) 0.082(9) 0.118(11) 0.053(8) 0.011(8) 0.015(7)
C348 0.081(9) 0.052(7) 0.076(9) -0.009(6) -0.024(7) 0.014(6)
C332 0.114(11) 0.026(5) 0.080(9) 0.013(6) -0.013(8) 0.015(6)
C330 0.079(9) 0.037(6) 0.080(8) -0.003(6) -0.034(7) 0.005(6)
C310 0.089(10) 0.057(8) 0.071(8) 0.018(6) 0.008(7) 0.014(7)
C356 0.097(11) 0.040(7) 0.103(11) 0.011(7) -0.028(9) 0.007(7)
C306 0.099(10) 0.054(7) 0.060(7) 0.002(6) 0.017(7) 0.014(7)
C353 0.098(11) 0.059(8) 0.072(9) 0.013(7) -0.006(8) 0.022(7)
C358 0.099(11) 0.037(6) 0.088(9) 0.015(6) -0.025(8) 0.008(6)
C367 0.117(12) 0.032(6) 0.089(10) -0.006(6) -0.015(9) -0.008(7)
C311 0.103(12) 0.068(9) 0.085(10) 0.035(8) 0.024(9) 0.018(8)
C317 0.077(10) 0.075(10) 0.109(12) 0.039(9) -0.005(9) 0.016(8)
C368 0.072(8) 0.046(7) 0.095(10) 0.002(6) -0.025(7) 0.004(6)
C364 0.113(12) 0.035(6) 0.083(9) 0.008(6) -0.004(8) 0.001(7)
C341 0.104(12) 0.076(10) 0.106(12) 0.045(9) 0.033(10) 0.039(9)
C337 0.097(11) 0.075(10) 0.076(9) 0.011(8) 0.003(8) 0.014(9)
C355 0.105(11) 0.034(6) 0.105(11) 0.023(7) -0.052(9) -0.008(7)
C365 0.090(10) 0.041(7) 0.112(12) 0.031(7) 0.020(9) 0.018(7)
C366 0.128(14) 0.055(8) 0.074(9) -0.003(7) 0.010(9) -0.005(9)
C338 0.084(10) 0.092(11) 0.069(9) 0.019(8) 0.014(7) 0.031(8)
C302 0.134(15) 0.083(11) 0.104(12) 0.036(9) 0.061(12) 0.040(11)
C323 0.113(12) 0.033(6) 0.100(11) 0.001(6) -0.037(9) -0.007(7)
C354 0.128(13) 0.050(7) 0.071(9) 0.014(6) 0.017(9) 0.028(8)
C340 0.103(12) 0.072(9) 0.086(10) 0.036(8) 0.018(9) 0.020(8)
C7A 0.095(12) 0.038(8) 0.073(10) 0.018(7) 0.031(9) 0.010(8)
C4A 0.072(10) 0.025(7) 0.087(11) 0.008(7) 0.015(8) 0.000(6)
C5A 0.086(11) 0.036(8) 0.105(13) 0.006(8) 0.013(10) -0.002(8)
C6A 0.059(10) 0.043(9) 0.130(15) 0.027(10) -0.001(10) 0.002(7)
C1A 0.052(9) 0.050(9) 0.111(14) -0.023(10) -0.026(9) 0.000(7)
C2A 0.047(8) 0.057(10) 0.093(12) -0.024(9) -0.009(8) 0.005(7)
C3A 0.046(8) 0.035(7) 0.087(11) -0.002(7) -0.018(8) 0.003(6)
C359 0.097(11) 0.049(7) 0.101(11) 0.016(7) -0.023(9) 0.003(7)
C372 0.120(14) 0.046(8) 0.129(14) 0.004(8) -0.074(12) -0.002(8)
C301 0.160(19) 0.093(12) 0.094(12) 0.030(10) 0.072(13) 0.025(13)
C371 0.132(13) 0.029(6) 0.113(12) 0.002(6) -0.084(11) 0.008(7)
C318 0.078(10) 0.085(11) 0.114(13) 0.053(10) 0.020(9) 0.005(8)
C346 0.126(15) 0.065(9) 0.121(14) 0.033(9) 0.038(12) 0.025(10)
C347 0.105(14) 0.066(10) 0.162(19) 0.056(11) 0.015(13) 0.025(10)
C8A 0.104(13) 0.042(8) 0.088(11) -0.004(8) 0.052(10) -0.015(9)
C12A 0.130(15) 0.038(8) 0.066(10) 0.018(7) 0.046(10) 0.023(9)
C304 0.158(19) 0.109(14) 0.103(13) 0.036(11) 0.063(13) 0.064(14)
C9A 0.142(17) 0.050(10) 0.092(13) -0.014(9) 0.067(13) -0.020(11)
C10A 0.19(2) 0.042(9) 0.087(13) -0.001(9) 0.084(14) -0.005(12)
C305 0.18(2) 0.118(16) 0.137(18) 0.029(14) 0.102(18) 0.069(16)
C11A 0.18(2) 0.052(10) 0.074(12) 0.020(9) 0.053(13) 0.035(12)
C15A 0.13(2) 0.105(18) 0.098(16) 0.025(14) 0.053(15) 0.053(16)
C13A 0.131(18) 0.049(10) 0.111(16) 0.023(11) 0.020(14) -0.022(11)
C415 0.115(17) 0.082(16) 0.090(16) 0.022(13) 0.018(14) 0.019(14)
C14A 0.072(15) 0.10(2) 0.25(4) -0.04(2) 0.02(2) -0.007(14)
I304 0.0456(18) 0.096(3) 0.162(4) -0.086(4) -0.0252(16) 0.0118(14)
Zn32 0.098(7) 0.025(3) 0.114(7) -0.010(3) -0.056(5) 0.003(3)
I303 0.174(5) 0.043(2) 0.196(5) 0.048(3) -0.120(5) -0.031(2)
I409 0.151(5) 0.047(3) 0.125(8) 0.009(4) 0.010(4) 0.007(2)
Zn45 0.084(8) 0.028(6) 0.095(13) -0.024(6) -0.023(8) 0.008(4)
I410 0.078(5) 0.080(4) 0.133(6) -0.051(4) -0.013(4) 0.007(4)
I401 0.366(14) 0.075(3) 0.182(7) 0.076(4) 0.186(9) 0.114(6)
Zn41 0.249(15) 0.028(3) 0.172(11) -0.001(5) 0.130(11) -0.003(7)
I402 0.302(11) 0.087(5) 0.358(14) -0.087(7) 0.210(11) -0.099(6)
I405 0.119(5) 0.0309(18) 0.070(3) -0.0010(13) -0.035(3) -0.0058(18)
Zn43 0.196(14) 0.035(6) 0.069(9) 0.016(5) -0.033(7) -0.035(6)
I406 0.085(4) 0.123(4) 0.081(4) -0.034(3) 0.025(3) -0.057(3)
I311 0.101(2) 0.0370(13) 0.0993(19) -0.0023(10) -0.012(2) -0.0099(12)
Zn36 0.079(3) 0.050(3) 0.055(3) 0.0105(19) 0.001(3) -0.005(2)
I312 0.100(3) 0.124(3) 0.081(2) -0.0039(18) 0.0261(15) -0.0299(17)
I407 0.55(3) 0.106(5) 0.244(12) 0.118(7) 0.268(16) 0.173(10)
Zn44 0.29(2) 0.014(6) 0.217(16) 0.007(6) 0.150(15) 0.008(7)
I408 0.281(14) 0.060(3) 0.424(19) -0.075(7) 0.212(15) -0.077(6)
C414 0.115(17) 0.082(16) 0.090(16) 0.022(13) 0.018(14) 0.019(14)
C804 0.30(4) 0.07(2) 0.11(2) -0.033(18) 0.13(3) -0.06(2)
C803 0.30(4) 0.042(18) 0.11(2) -0.030(16) 0.13(3) -0.07(2)
C802 0.28(4) 0.06(2) 0.10(2) -0.034(16) 0.13(3) -0.09(2)
C801 0.30(4) 0.09(2) 0.11(2) -0.056(19) 0.13(3) -0.09(3)
C806 0.30(5) 0.10(3) 0.11(2) -0.05(2) 0.13(3) -0.09(3)
C805 0.31(5) 0.09(2) 0.12(2) -0.050(19) 0.14(3) -0.08(3)
C4B 0.19(3) 0.25(3) 0.09(3) 0.05(2) -0.01(2) -0.03(3)
C5B 0.17(3) 0.25(3) 0.09(3) 0.05(3) -0.01(2) -0.03(3)
C6B 0.16(3) 0.26(4) 0.07(3) 0.05(3) -0.04(2) -0.03(4)
C1B 0.17(3) 0.25(3) 0.06(3) 0.06(3) -0.03(3) -0.04(4)
C2B 0.18(4) 0.25(3) 0.06(3) 0.05(3) -0.03(3) -0.04(4)
C3B 0.18(4) 0.24(3) 0.06(3) 0.04(3) -0.02(3) -0.04(3)
C7B 0.22(3) 0.23(3) 0.12(3) 0.03(2) 0.03(2) -0.03(3)
C12B 0.22(4) 0.20(3) 0.13(3) 0.01(2) 0.03(2) -0.02(3)
C11B 0.22(4) 0.20(3) 0.12(3) 0.01(3) 0.06(3) -0.01(3)
C10B 0.22(4) 0.20(4) 0.11(3) 0.01(3) 0.08(3) -0.01(3)
C9B 0.21(4) 0.21(3) 0.10(3) 0.01(3) 0.08(3) -0.01(3)
C8B 0.22(4) 0.21(3) 0.09(3) 0.02(2) 0.05(2) -0.01(3)
C817 0.07(3) 0.28(5) 0.10(2) -0.04(3) 0.02(2) 0.00(3)
C818 0.10(3) 0.28(6) 0.09(2) -0.05(3) 0.02(3) 0.00(3)
C813 0.11(3) 0.28(5) 0.08(2) -0.05(3) 0.01(2) -0.01(3)
C814 0.10(3) 0.28(5) 0.09(2) -0.05(3) 0.03(2) -0.03(3)
C815 0.08(3) 0.27(6) 0.09(2) -0.05(3) 0.02(2) -0.02(3)
C816 0.08(3) 0.28(5) 0.10(3) -0.04(3) 0.02(2) -0.02(3)
O2B 0.25(4) 0.18(4) 0.10(3) 0.00(3) 0.01(3) 0.00(3)
O3B 0.25(4) 0.19(4) 0.16(4) 0.01(3) 0.00(3) -0.02(3)
C15B 0.28(7) 0.18(7) 0.21(6) -0.02(5) -0.04(5) 0.01(5)
C14B 0.29(6) 0.26(7) 0.13(5) -0.02(5) -0.02(4) 0.04(5)
O1B 0.23(6) 0.36(6) 0.20(5) -0.06(5) 0.05(4) -0.08(5)
C13B 0.19(4) 0.26(4) 0.15(4) 0.01(4) 0.01(3) -0.04(4)
C314 0.085(14) 0.083(15) 0.081(14) 0.046(12) 0.007(11) 0.033(11)
C315 0.064(12) 0.096(15) 0.074(13) 0.040(11) 0.017(10) 0.030(11)

loop_
_atom_type_symbol
_atom_type_description
_atom_type_scat_dispersion_real
_atom_type_scat_dispersion_imag
_atom_type_scat_source
C C 0.0181 0.0091 'International Tables Vol C Tables 4.2.6.8 and 6.1.1.4'
H H 0.0000 0.0000 'International Tables Vol C Tables 4.2.6.8 and 6.1.1.4'
I I -0.3257 6.8362 'International Tables Vol C Tables 4.2.6.8 and 6.1.1.4'
N N 0.0311 0.0180 'International Tables Vol C Tables 4.2.6.8 and 6.1.1.4'
O O 0.0492 0.0322 'International Tables Vol C Tables 4.2.6.8 and 6.1.1.4'
Zn Zn -1.5491 0.6778 'International Tables Vol C Tables 4.2.6.8 and 6.1.1.4'

loop_
_exptl_crystal_face_index_h
_exptl_crystal_face_index_k
_exptl_crystal_face_index_l
_exptl_crystal_face_perp_dist
0 0 1 0.0627
0 0 -1 0.0665
0 -1 0 0.1065
0 -1 -2 0.0944
0 -1 -1 0.0970
0 1 -1 0.1122
0 1 1 0.1320
1 0 0 0.0324
-1 0 0 0.0190
1 0 1 0.0456
-1 0 -1 0.0437
-1 0 1 0.0399
1 0 -1 0.0608
1 1 -1 0.1131
1 -1 -1 0.0870

loop_
_geom_angle_atom_site_label_1
_geom_angle_atom_site_label_2
_geom_angle_atom_site_label_3
_geom_angle
_geom_angle_site_symmetry_1
_geom_angle_site_symmetry_3
_geom_angle_publ_flag
I403 Zn42 I404 125.6(6) . . ?
N305 Zn42 I404 112.4(8) . . ?
N305 Zn42 I403 105.1(5) . . ?
N305 Zn42 N311 103.4(7) . 4_666 ?
N311 Zn42 I404 102.5(6) 4_666 . ?
N311 Zn42 I403 105.5(7) 4_666 . ?
I306 Zn33 I305 124.3(4) . . ?
N307 Zn33 I305 109.0(4) . . ?
N307 Zn33 I306 105.9(5) . . ?
N307 Zn33 N306 103.4(5) . . ?
N306 Zn33 I305 104.1(5) . . ?
N306 Zn33 I306 108.5(4) . . ?
I412 Zn46 I411 123.7(7) . . ?
N318 Zn46 I411 107.3(7) . . ?
N318 Zn46 I412 111.0(8) . . ?
N319 Zn46 I411 102.9(7) . . ?
N319 Zn46 I412 107.8(7) . . ?
N319 Zn46 N318 101.8(6) . . ?
I307 Zn34 I308 121.02(18) . . ?
N312 Zn34 I307 109.8(4) . . ?
N312 Zn34 I308 108.2(4) . . ?
N313 Zn34 I307 107.5(4) . . ?
N313 Zn34 I308 107.0(4) . . ?
N313 Zn34 N312 101.6(5) . . ?
I309 Zn35 I310 127.8(4) . . ?
N317 Zn35 I310 110.1(7) . . ?
N317 Zn35 I309 104.8(6) . . ?
N317 Zn35 N324 94.9(5) . 4_656 ?
N324 Zn35 I310 105.5(7) 4_656 . ?
N324 Zn35 I309 108.8(6) 4_656 . ?
I302 Zn31 I301 122.0(3) . . ?
N323 Zn31 I301 109.1(4) 1_566 . ?
N323 Zn31 I302 107.1(4) 1_566 . ?
N301 Zn31 I301 104.4(5) . . ?
N301 Zn31 I302 110.7(6) . . ?
N301 Zn31 N323 101.8(6) . 1_566 ?
C325 N309 C324 114.3(8) . . ?
C324 N308 C326 115.6(9) . . ?
C343 N316 C344 113.4(11) . . ?
C307 N304 C308 113.1(11) . . ?
C312 N305 Zn42 122.4(11) . . ?
C312 N305 Zn32 121.7(11) . . ?
C311 N305 Zn42 117.9(9) . . ?
C311 N305 C312 119.4(11) . . ?
C311 N305 Zn32 118.8(9) . . ?
C344 N314 C342 114.3(10) . . ?
C325 N310 C326 113.5(9) . . ?
C336 N312 Zn34 121.8(9) . . ?
C336 N312 Zn44 121.4(9) . . ?
C332 N312 Zn34 120.4(8) . . ?
C332 N312 C336 117.8(10) . . ?
C332 N312 Zn44 120.8(9) . . ?
C342 N315 C343 114.1(11) . . ?
C360 N320 C362 114.1(10) . . ?
C362 N322 C361 114.9(10) . . ?
C350 N318 Zn46 124.7(10) . . ?
C350 N318 Zn36 118.8(8) . . ?
C354 N318 Zn46 117.2(12) . . ?
C354 N318 C350 118.0(12) . . ?
C354 N318 Zn36 123.0(10) . . ?
Zn42 N311 Zn32 3.5(7) 4_565 4_565 ?
C329 N311 Zn42 121.6(8) . 4_565 ?
C329 N311 Zn32 119.1(8) . 4_565 ?
C330 N311 Zn42 119.7(8) . 4_565 ?
C330 N311 C329 118.6(10) . . ?
C330 N311 Zn32 122.1(8) . 4_565 ?
C319 N307 Zn33 122.9(8) . . ?
C319 N307 C323 117.7(11) . . ?
C319 N307 Zn43 122.8(8) . . ?
C323 N307 Zn33 119.1(9) . . ?
C323 N307 Zn43 119.2(9) . . ?
C360 N321 C361 114.8(10) . . ?
C341 N313 Zn34 120.4(11) . . ?
C341 N313 C337 115.9(14) . . ?
C341 N313 Zn44 119.5(11) . . ?
C337 N313 Zn34 123.7(10) . . ?
C337 N313 Zn44 124.6(11) . . ?
C318 N306 Zn33 123.4(11) . . ?
C318 N306 Zn43 123.1(11) . . ?
C318 N306 C414 108.9(16) . . ?
C318 N306 C314 114.9(12) . . ?
C414 N306 Zn33 119.7(12) . . ?
C314 N306 Zn43 120.0(10) . . ?
C355 N319 Zn46 117.3(10) . . ?
C355 N319 C359 116.3(12) . . ?
C355 N319 Zn36 122.1(9) . . ?
C359 N319 Zn46 125.7(10) . . ?
C359 N319 Zn36 121.4(9) . . ?
C307 N303 C306 114.5(11) . . ?
C365 N323 Zn31 126.5(10) . 1_544 ?
C365 N323 C366 118.4(12) . . ?
C365 N323 Zn41 111.0(11) . 1_544 ?
C366 N323 Zn31 115.1(10) . 1_544 ?
C366 N323 Zn41 130.3(12) . 1_544 ?
N309 C325 N310 126.7(9) . . ?
N309 C325 C327 115.4(9) . . ?
N310 C325 C327 117.9(9) . . ?
C348 N317 Zn35 121.8(12) . . ?
C348 N317 Zn45 131.9(15) . . ?
C347 N317 Zn35 121.2(11) . . ?
C347 N317 C348 116.7(13) . . ?
C347 N317 Zn45 110.0(14) . . ?
C368 N324 Zn35 122.6(9) . 4 ?
C368 N324 Zn45 122.7(12) . 4 ?
C372 N324 Zn35 120.3(10) . 4 ?
C372 N324 C368 116.2(11) . . ?
C372 N324 Zn45 120.9(13) . 4 ?
C308 N302 C306 115.1(11) . . ?
N309 C324 C321 116.4(9) . . ?
N308 C324 N309 123.9(9) . . ?
N308 C324 C321 119.7(9) . . ?
C351 C352 C344 119.7(12) . . ?
C353 C352 C344 121.7(11) . . ?
C353 C352 C351 118.6(12) . . ?
N308 C326 C334 117.2(9) . . ?
N310 C326 N308 125.6(9) . . ?
N310 C326 C334 117.3(9) . . ?
C335 C334 C326 122.4(10) . . ?
C333 C334 C326 120.6(10) . . ?
C333 C334 C335 117.0(10) . . ?
C331 C327 C325 119.6(10) . . ?
C331 C327 C328 119.1(11) . . ?
C328 C327 C325 121.3(10) . . ?
N304 C307 C309 115.1(11) . . ?
N303 C307 N304 127.1(10) . . ?
N303 C307 C309 117.8(10) . . ?
N316 C344 C352 116.5(11) . . ?
N314 C344 N316 125.5(11) . . ?
N314 C344 C352 117.9(10) . . ?
C313 C309 C307 121.8(10) . . ?
C313 C309 C310 118.1(11) . . ?
C310 C309 C307 120.1(12) . . ?
C320 C321 C324 122.3(10) . . ?
C320 C321 C322 117.3(10) . . ?
C322 C321 C324 120.3(10) . . ?
C8A O2A C14A 117.0(17) . . ?
C334 C335 H335 120.7 . . ?
C336 C335 C334 118.7(11) . . ?
C336 C335 H335 120.7 . . ?
N312 C336 C335 123.6(12) . . ?
N312 C336 H336 118.2 . . ?
C335 C336 H336 118.2 . . ?
C349 C345 C343 122.5(12) . . ?
C349 C345 C346 118.0(12) . . ?
C346 C345 C343 119.5(14) . . ?
N316 C343 C345 115.8(13) . . ?
N315 C343 N316 125.9(11) . . ?
N315 C343 C345 118.2(12) . . ?
N304 C308 C316 116.7(12) . . ?
N302 C308 N304 125.1(12) . . ?
N302 C308 C316 118.1(11) . . ?
C338 C339 C342 121.3(12) . . ?
C340 C339 C342 120.2(12) . . ?
C340 C339 C338 118.5(14) . . ?
C345 C349 H349 120.8 . . ?
C345 C349 C348 118.3(13) . . ?
C348 C349 H349 120.8 . . ?
C12A O3A C15A 116.9(17) . . ?
C327 C331 H331 120.3 . . ?
C327 C331 C330 119.3(10) . . ?
C330 C331 H331 120.3 . . ?
C317 C316 C308 122.3(12) . . ?
C317 C316 C415 101(2) . . ?
C317 C316 C315 116.7(13) . . ?
C415 C316 C308 122.8(16) . . ?
C315 C316 C308 119.8(14) . . ?
C356 C357 C360 118.0(12) . . ?
C356 C357 C358 120.9(13) . . ?
C358 C357 C360 121.0(11) . . ?
N318 C350 H350 118.5 . . ?
N318 C350 C351 122.9(12) . . ?
C351 C350 H350 118.5 . . ?
C302 C303 C306 121.1(14) . . ?
C302 C303 C304 117.3(14) . . ?
C304 C303 C306 121.4(14) . . ?
N320 C360 C357 115.2(10) . . ?
N321 C360 N320 127.3(12) . . ?
N321 C360 C357 117.5(11) . . ?
C301 N301 Zn31 126.0(12) . . ?
C301 N301 Zn41 113.3(12) . . ?
C305 N301 Zn31 115.9(13) . . ?
C305 N301 C301 118.0(15) . . ?
C305 N301 Zn41 128.1(13) . . ?
C352 C351 C350 118.4(13) . . ?
C352 C351 H351 120.8 . . ?
C350 C351 H351 120.8 . . ?
N305 C312 H312 119.5 . . ?
N305 C312 C313 120.9(13) . . ?
C313 C312 H312 119.5 . . ?
C309 C313 H313 119.7 . . ?
C312 C313 C309 120.5(12) . . ?
C312 C313 H313 119.7 . . ?
N314 C342 C339 116.2(11) . . ?
N315 C342 N314 126.8(13) . . ?
N315 C342 C339 116.9(11) . . ?
C327 C328 H328 119.9 . . ?
C327 C328 C329 120.2(11) . . ?
C329 C328 H328 119.9 . . ?
C321 C320 H320 120.1 . . ?
C321 C320 C319 119.8(11) . . ?
C319 C320 H320 120.1 . . ?
C367 C363 C361 122.5(11) . . ?
C367 C363 C364 116.0(12) . . ?
C364 C363 C361 121.5(12) . . ?
N307 C319 C320 123.1(12) . . ?
N307 C319 H319 118.5 . . ?
C320 C319 H319 118.5 . . ?
C369 C370 C362 121.8(11) . . ?
C369 C370 C371 119.5(11) . . ?
C371 C370 C362 118.7(11) . . ?
N322 C361 C363 114.0(10) . . ?
N321 C361 N322 124.3(10) . . ?
N321 C361 C363 121.7(10) . . ?
N320 C362 N322 124.1(10) . . ?
N320 C362 C370 118.5(10) . . ?
N322 C362 C370 117.4(10) . . ?
C370 C369 H369 120.8 . . ?
C370 C369 C368 118.3(12) . . ?
C368 C369 H369 120.8 . . ?
N311 C329 C328 121.9(11) . . ?
N311 C329 H329 119.0 . . ?
C328 C329 H329 119.0 . . ?
C321 C322 H32A 120.3 . . ?
C323 C322 C321 119.5(11) . . ?
C323 C322 H32A 120.3 . . ?
C334 C333 H333 120.3 . . ?
C332 C333 C334 119.5(12) . . ?
C332 C333 H333 120.3 . . ?
C13A O1A H1AA 109.5 . . ?
N317 C348 C349 124.1(16) . . ?
N317 C348 H348 117.9 . . ?
C349 C348 H348 117.9 . . ?
N312 C332 C333 123.2(12) . . ?
N312 C332 H332 118.4 . . ?
C333 C332 H332 118.4 . . ?
N311 C330 C331 120.8(10) . . ?
N311 C330 H330 119.6 . . ?
C331 C330 H330 119.6 . . ?
C309 C310 H310 120.7 . . ?
C311 C310 C309 118.6(14) . . ?
C311 C310 H310 120.7 . . ?
C357 C356 H356 121.9 . . ?
C357 C356 C355 116.1(12) . . ?
C355 C356 H356 121.9 . . ?
N303 C306 N302 125.0(13) . . ?
N303 C306 C303 118.6(12) . . ?
N302 C306 C303 116.4(12) . . ?
C352 C353 H353 119.8 . . ?
C352 C353 C354 120.3(13) . . ?
C354 C353 H353 119.8 . . ?
C357 C358 H358 120.3 . . ?
C359 C358 C357 119.5(12) . . ?
C359 C358 H358 120.3 . . ?
C363 C367 H367 119.3 . . ?
C363 C367 C366 121.4(14) . . ?
C366 C367 H367 119.3 . . ?
N305 C311 C310 122.4(13) . . ?
N305 C311 H311 118.8 . . ?
C310 C311 H311 118.8 . . ?
C316 C317 H317 119.6 . . ?
C316 C317 C318 120.8(14) . . ?
C318 C317 H317 119.6 . . ?
N324 C368 C369 123.2(12) . . ?
N324 C368 H368 118.4 . . ?
C369 C368 H368 118.4 . . ?
C363 C364 H364 120.1 . . ?
C363 C364 C365 119.7(14) . . ?
C365 C364 H364 120.1 . . ?
N313 C341 H341 117.8 . . ?
N313 C341 C340 124.3(14) . . ?
C340 C341 H341 117.8 . . ?
N313 C337 H337 117.8 . . ?
N313 C337 C338 124.3(14) . . ?
C338 C337 H337 117.8 . . ?
N319 C355 C356 124.0(12) . . ?
N319 C355 H355 118.0 . . ?
C356 C355 H355 118.0 . . ?
N323 C365 C364 122.0(13) . . ?
N323 C365 H365 119.0 . . ?
C364 C365 H365 119.0 . . ?
N323 C366 C367 122.3(15) . . ?
N323 C366 H366 118.8 . . ?
C367 C366 H366 118.8 . . ?
C339 C338 H338 120.4 . . ?
C337 C338 C339 119.2(14) . . ?
C337 C338 H338 120.4 . . ?
C303 C302 H302 120.4 . . ?
C301 C302 C303 119.2(16) . . ?
C301 C302 H302 120.4 . . ?
N307 C323 C322 122.2(13) . . ?
N307 C323 H323 118.9 . . ?
C322 C323 H323 118.9 . . ?
N318 C354 C353 121.4(15) . . ?
N318 C354 H354 119.3 . . ?
C353 C354 H354 119.3 . . ?
C339 C340 C341 117.7(13) . . ?
C339 C340 H340 121.2 . . ?
C341 C340 H340 121.2 . . ?
C8A C7A C4A 121.8(13) . . ?
C8A C7A C12A 119.9(12) . . ?
C12A C7A C4A 118.3(13) . . ?
C5A C4A C7A 120.2(10) . . ?
C3A C4A C7A 119.2(10) . . ?
C3A C4A C5A 120.5(8) . . ?
C4A C5A C13A 120.5(11) . . ?
C6A C5A C4A 118.2(9) . . ?
C6A C5A C13A 121.3(11) . . ?
C5A C6A H6A 119.6 . . ?
C1A C6A C5A 120.9(9) . . ?
C1A C6A H6A 119.6 . . ?
C6A C1A H1A 119.6 . . ?
C6A C1A C2A 120.8(9) . . ?
C2A C1A H1A 119.6 . . ?
C1A C2A H2A 120.5 . . ?
C3A C2A C1A 119.0(9) . . ?
C3A C2A H2A 120.5 . . ?
C4A C3A H3A 119.7 . . ?
C2A C3A C4A 120.6(9) . . ?
C2A C3A H3A 119.7 . . ?
N319 C359 C358 123.1(13) . . ?
N319 C359 H359 118.5 . . ?
C358 C359 H359 118.5 . . ?
N324 C372 H372 116.8 . . ?
N324 C372 C371 126.5(13) . . ?
C371 C372 H372 116.8 . . ?
N301 C301 C302 123.4(16) . . ?
N301 C301 H301 118.3 . . ?
C302 C301 H301 118.3 . . ?
C370 C371 H371 121.9 . . ?
C372 C371 C370 116.2(12) . . ?
C372 C371 H371 121.9 . . ?
N306 C318 C317 123.1(16) . . ?
N306 C318 H318 118.4 . . ?
C317 C318 H318 118.4 . . ?
C345 C346 H346 121.4 . . ?
C345 C346 C347 117.1(17) . . ?
C347 C346 H346 121.4 . . ?
N317 C347 C346 125.6(17) . . ?
N317 C347 H347 117.2 . . ?
C346 C347 H347 117.2 . . ?
O2A C8A C7A 115.5(12) . . ?
O2A C8A C9A 124.8(15) . . ?
C7A C8A C9A 119.6(14) . . ?
O3A C12A C7A 116.2(12) . . ?
O3A C12A C11A 124.5(15) . . ?
C11A C12A C7A 119.3(14) . . ?
C303 C304 H30A 120.1 . . ?
C303 C304 C305 119.8(17) . . ?
C305 C304 H30A 120.1 . . ?
C8A C9A H9A 120.2 . . ?
C10A C9A C8A 119.7(16) . . ?
C10A C9A H9A 120.2 . . ?
C9A C10A H10A 119.0 . . ?
C9A C10A C11A 122.0(15) . . ?
C11A C10A H10A 119.0 . . ?
N301 C305 C304 122.0(19) . . ?
N301 C305 H305 119.0 . . ?
C304 C305 H305 119.0 . . ?
C12A C11A H11A 120.3 . . ?
C10A C11A C12A 119.4(16) . . ?
C10A C11A H11A 120.3 . . ?
O3A C15A H15A 109.5 . . ?
O3A C15A H15B 109.5 . . ?
O3A C15A H15C 109.5 . . ?
H15A C15A H15B 109.5 . . ?
H15A C15A H15C 109.5 . . ?
H15B C15A H15C 109.5 . . ?
O1A C13A C5A 113.9(14) . . ?
O1A C13A H13A 108.8 . . ?
O1A C13A H13B 108.8 . . ?
C5A C13A H13A 108.8 . . ?
C5A C13A H13B 108.8 . . ?
H13A C13A H13B 107.7 . . ?
C316 C415 H415 120.0 . . ?
C414 C415 C316 120(3) . . ?
C414 C415 H415 120.0 . . ?
O2A C14A H14A 109.5 . . ?
O2A C14A H14B 109.5 . . ?
O2A C14A H14C 109.5 . . ?
H14A C14A H14B 109.5 . . ?
H14A C14A H14C 109.5 . . ?
H14B C14A H14C 109.5 . . ?
N305 Zn32 I304 106.6(7) . . ?
N305 Zn32 I303 109.3(7) . . ?
N311 Zn32 N305 97.8(6) 4_666 . ?
N311 Zn32 I304 107.2(7) 4_666 . ?
N311 Zn32 I303 109.4(7) 4_666 . ?
I304 Zn32 I303 123.5(6) . . ?
N317 Zn45 N324 106.1(12) . 4_656 ?
N317 Zn45 I409 109.7(14) . . ?
N317 Zn45 I410 99.2(13) . . ?
N324 Zn45 I409 109.4(12) 4_656 . ?
N324 Zn45 I410 104.9(14) 4_656 . ?
I410 Zn45 I409 125.7(9) . . ?
N323 Zn41 N301 102.5(7) 1_566 . ?
N323 Zn41 I401 116.7(6) 1_566 . ?
N323 Zn41 I402 100.3(6) 1_566 . ?
N301 Zn41 I401 115.5(7) . . ?
N301 Zn41 I402 98.4(7) . . ?
I402 Zn41 I401 120.3(5) . . ?
N307 Zn43 I405 107.6(5) . . ?
N307 Zn43 I406 103.4(6) . . ?
N306 Zn43 N307 101.7(5) . . ?
N306 Zn43 I405 109.3(6) . . ?
N306 Zn43 I406 106.3(5) . . ?
I406 Zn43 I405 125.9(4) . . ?
N318 Zn36 I311 107.8(4) . . ?
N318 Zn36 I312 105.9(4) . . ?
N319 Zn36 N318 102.0(5) . . ?
N319 Zn36 I311 106.6(4) . . ?
N319 Zn36 I312 106.4(5) . . ?
I312 Zn36 I311 125.8(3) . . ?
N312 Zn44 I407 107.6(6) . . ?
N312 Zn44 I408 105.5(6) . . ?
N313 Zn44 N312 102.6(6) . . ?
N313 Zn44 I407 105.7(6) . . ?
N313 Zn44 I408 113.7(7) . . ?
I407 Zn44 I408 120.1(6) . . ?
N306 C414 H414 120.5 . . ?
C415 C414 N306 119(2) . . ?
C415 C414 H414 120.5 . . ?
H80A C804 H80B 108.1 . . ?
C803 C804 H80A 109.6 . . ?
C803 C804 H80B 109.6 . . ?
C805 C804 H80A 109.6 . . ?
C805 C804 H80B 109.6 . . ?
C805 C804 C803 110.2(18) . . ?
C804 C803 H80C 109.7 . . ?
C804 C803 H80D 109.7 . . ?
C804 C803 C802 110.0(16) . . ?
H80C C803 H80D 108.2 . . ?
C802 C803 H80C 109.7 . . ?
C802 C803 H80D 109.7 . . ?
C803 C802 H80E 109.7 . . ?
C803 C802 H80F 109.7 . . ?
C803 C802 C801 109.7(17) . . ?
H80E C802 H80F 108.2 . . ?
C801 C802 H80E 109.7 . . ?
C801 C802 H80F 109.7 . . ?
C802 C801 H80G 109.6 . . ?
C802 C801 H80H 109.6 . . ?
H80G C801 H80H 108.1 . . ?
C806 C801 C802 110.4(17) . . ?
C806 C801 H80G 109.6 . . ?
C806 C801 H80H 109.6 . . ?
C801 C806 H80I 109.5 . . ?
C801 C806 H80J 109.5 . . ?
H80I C806 H80J 108.0 . . ?
C805 C806 C801 110.9(18) . . ?
C805 C806 H80I 109.5 . . ?
C805 C806 H80J 109.5 . . ?
C804 C805 C806 110.2(18) . . ?
C804 C805 H80K 109.6 . . ?
C804 C805 H80L 109.6 . . ?
C806 C805 H80K 109.6 . . ?
C806 C805 H80L 109.6 . . ?
H80K C805 H80L 108.1 . . ?
C5B C4B C3B 120.0 . . ?
C5B C4B C7B 119.7(16) . . ?
C3B C4B C7B 120.1(16) . . ?
C4B C5B C13B 112(3) . . ?
C6B C5B C4B 120.0 . . ?
C6B C5B C13B 128(3) . . ?
C5B C6B H6B 120.0 . . ?
C5B C6B C1B 120.0 . . ?
C1B C6B H6B 120.0 . . ?
C6B C1B H1B 120.0 . . ?
C6B C1B C2B 120.0 . . ?
C2B C1B H1B 120.0 . . ?
C1B C2B H2B 120.0 . . ?
C3B C2B C1B 120.0 . . ?
C3B C2B H2B 120.0 . . ?
C4B C3B H3B 120.0 . . ?
C2B C3B C4B 120.0 . . ?
C2B C3B H3B 120.0 . . ?
C12B C7B C4B 118.7(16) . . ?
C12B C7B C8B 120.0 . . ?
C8B C7B C4B 119.3(16) . . ?
C7B C12B C11B 120.0 . . ?
O3B C12B C7B 107(4) . . ?
O3B C12B C11B 132(4) . . ?
C12B C11B H11B 120.0 . . ?
C12B C11B C10B 120.0 . . ?
C10B C11B H11B 120.0 . . ?
C11B C10B H10B 120.0 . . ?
C9B C10B C11B 120.0 . . ?
C9B C10B H10B 120.0 . . ?
C10B C9B H9B 120.0 . . ?
C10B C9B C8B 120.0 . . ?
C8B C9B H9B 120.0 . . ?
C9B C8B C7B 120.0 . . ?
O2B C8B C7B 114(4) . . ?
O2B C8B C9B 126(4) . . ?
H80M C809 H80N 107.9 . . ?
C810 C809 H80M 109.2 . . ?
C810 C809 H80N 109.2 . . ?
C810 C809 C808 112.0(19) . . ?
C808 C809 H80M 109.2 . . ?
C808 C809 H80N 109.2 . . ?
C809 C810 H81A 109.4 . . ?
C809 C810 H81B 109.4 . . ?
C809 C810 C811 111.0(17) . . ?
H81A C810 H81B 108.0 . . ?
C811 C810 H81A 109.4 . . ?
C811 C810 H81B 109.4 . . ?
C810 C811 H81C 109.5 . . ?
C810 C811 H81D 109.5 . . ?
H81C C811 H81D 108.1 . . ?
C812 C811 C810 110.5(17) . . ?
C812 C811 H81C 109.5 . . ?
C812 C811 H81D 109.5 . . ?
C811 C812 H81E 109.0 . . ?
C811 C812 H81F 109.0 . . ?
H81E C812 H81F 107.8 . . ?
C807 C812 C811 113.0(17) . . ?
C807 C812 H81E 109.0 . . ?
C807 C812 H81F 109.0 . . ?
C812 C807 H80O 108.4 . . ?
C812 C807 H80P 108.4 . . ?
C812 C807 C808 115.4(17) . . ?
H80O C807 H80P 107.5 . . ?
C808 C807 H80O 108.4 . . ?
C808 C807 H80P 108.4 . . ?
C809 C808 H80Q 108.9 . . ?
C809 C808 H80R 108.9 . . ?
C807 C808 C809 113.5(16) . . ?
C807 C808 H80Q 108.9 . . ?
C807 C808 H80R 108.9 . . ?
H80Q C808 H80R 107.7 . . ?
H81G C817 H81H 108.1 . . ?
C818 C817 H81G 109.5 . . ?
C818 C817 H81H 109.5 . . ?
C818 C817 C816 111(2) . . ?
C816 C817 H81G 109.5 . . ?
C816 C817 H81H 109.5 . . ?
C817 C818 H81I 109.2 . . ?
C817 C818 H81J 109.2 . . ?
C817 C818 C813 112(2) . . ?
H81I C818 H81J 107.9 . . ?
C813 C818 H81I 109.2 . . ?
C813 C818 H81J 109.2 . . ?
C818 C813 H81K 109.4 . . ?
C818 C813 H81L 109.4 . . ?
C818 C813 C814 111(2) . . ?
H81K C813 H81L 108.0 . . ?
C814 C813 H81K 109.4 . . ?
C814 C813 H81L 109.4 . . ?
C813 C814 H81M 109.5 . . ?
C813 C814 H81N 109.5 . . ?
C813 C814 C815 110.7(19) . . ?
H81M C814 H81N 108.1 . . ?
C815 C814 H81M 109.5 . . ?
C815 C814 H81N 109.5 . . ?
C814 C815 H81O 109.3 . . ?
C814 C815 H81P 109.3 . . ?
H81O C815 H81P 108.0 . . ?
C816 C815 C814 112(2) . . ?
C816 C815 H81O 109.3 . . ?
C816 C815 H81P 109.3 . . ?
C817 C816 H81Q 109.5 . . ?
C817 C816 H81R 109.5 . . ?
C815 C816 C817 110.9(19) . . ?
C815 C816 H81Q 109.5 . . ?
C815 C816 H81R 109.5 . . ?
H81Q C816 H81R 108.1 . . ?
C8B O2B C14B 117(3) . . ?
C12B O3B C15B 118(3) . . ?
H82A C823 H82B 107.9 . . ?
C822 C823 H82A 109.2 . . ?
C822 C823 H82B 109.2 . . ?
C822 C823 C824 112(2) . . ?
C824 C823 H82A 109.2 . . ?
C824 C823 H82B 109.2 . . ?
C823 C822 H82C 109.1 . . ?
C823 C822 H82D 109.1 . . ?
H82C C822 H82D 107.9 . . ?
C821 C822 C823 112.4(18) . . ?
C821 C822 H82C 109.1 . . ?
C821 C822 H82D 109.1 . . ?
C822 C821 H82E 108.9 . . ?
C822 C821 H82F 108.9 . . ?
C822 C821 C820 113.4(18) . . ?
H82E C821 H82F 107.7 . . ?
C820 C821 H82E 108.9 . . ?
C820 C821 H82F 108.9 . . ?
C821 C820 H82G 108.9 . . ?
C821 C820 H82H 108.9 . . ?
C821 C820 C819 113.4(18) . . ?
H82G C820 H82H 107.7 . . ?
C819 C820 H82G 108.9 . . ?
C819 C820 H82H 108.9 . . ?
C820 C819 H81S 109.3 . . ?
C820 C819 H81T 109.3 . . ?
C820 C819 C824 111.8(18) . . ?
H81S C819 H81T 107.9 . . ?
C824 C819 H81S 109.3 . . ?
C824 C819 H81T 109.3 . . ?
C823 C824 H82I 109.6 . . ?
C823 C824 H82J 109.6 . . ?
C819 C824 C823 110.2(18) . . ?
C819 C824 H82I 109.6 . . ?
C819 C824 H82J 109.6 . . ?
H82I C824 H82J 108.1 . . ?
O3B C15B H15D 109.5 . . ?
O3B C15B H15E 109.5 . . ?
O3B C15B H15F 109.5 . . ?
H15D C15B H15E 109.5 . . ?
H15D C15B H15F 109.5 . . ?
H15E C15B H15F 109.5 . . ?
O2B C14B H14D 109.5 . . ?
O2B C14B H14E 109.5 . . ?
O2B C14B H14F 109.5 . . ?
H14D C14B H14E 109.5 . . ?
H14D C14B H14F 109.5 . . ?
H14E C14B H14F 109.5 . . ?
C13B O1B H1BA 109.5 . . ?
C5B C13B H13C 109.8 . . ?
C5B C13B H13D 109.8 . . ?
O1B C13B C5B 110(3) . . ?
O1B C13B H13C 109.8 . . ?
O1B C13B H13D 109.8 . . ?
H13C C13B H13D 108.2 . . ?
N306 C314 H314 117.4 . . ?
N306 C314 C315 125.1(17) . . ?
C315 C314 H314 117.4 . . ?
C316 C315 H315 121.8 . . ?
C314 C315 C316 116.4(17) . . ?
C314 C315 H315 121.8 . . ?

loop_
_geom_bond_atom_site_label_1
_geom_bond_atom_site_label_2
_geom_bond_distance
_geom_bond_site_symmetry_2
_geom_bond_publ_flag
I411 Zn46 2.542(12) . ?
I404 Zn42 2.611(18) . ?
I307 Zn34 2.534(4) . ?
I308 Zn34 2.536(4) . ?
I403 Zn42 2.597(14) . ?
I305 Zn33 2.506(7) . ?
I301 Zn31 2.523(6) . ?
I310 Zn35 2.526(12) . ?
I306 Zn33 2.503(7) . ?
I412 Zn46 2.513(13) . ?
I302 Zn31 2.517(6) . ?
I309 Zn35 2.514(15) . ?
Zn42 N305 2.029(16) . ?
Zn42 N311 2.040(15) 4_666 ?
Zn33 N307 2.051(11) . ?
Zn33 N306 2.056(12) . ?
Zn46 N318 2.072(15) . ?
Zn46 N319 2.066(14) . ?
Zn34 N312 2.094(10) . ?
Zn34 N313 2.050(13) . ?
Zn35 N317 2.095(15) . ?
Zn35 N324 2.135(14) 4_656 ?
Zn31 N323 2.093(13) 1_566 ?
Zn31 N301 2.080(14) . ?
N309 C325 1.322(13) . ?
N309 C324 1.360(13) . ?
N308 C324 1.313(13) . ?
N308 C326 1.333(14) . ?
N316 C344 1.356(14) . ?
N316 C343 1.354(16) . ?
N304 C307 1.345(15) . ?
N304 C308 1.357(15) . ?
N305 C312 1.338(16) . ?
N305 C311 1.330(19) . ?
N305 Zn32 2.141(16) . ?
N314 C344 1.323(16) . ?
N314 C342 1.342(15) . ?
N310 C325 1.325(13) . ?
N310 C326 1.330(13) . ?
N312 C336 1.319(15) . ?
N312 C332 1.297(17) . ?
N312 Zn44 2.061(13) . ?
N315 C343 1.333(18) . ?
N315 C342 1.313(15) . ?
N320 C360 1.325(15) . ?
N320 C362 1.340(15) . ?
N322 C361 1.357(15) . ?
N322 C362 1.345(15) . ?
N318 C350 1.333(18) . ?
N318 C354 1.323(17) . ?
N318 Zn36 2.069(11) . ?
N311 C329 1.348(15) . ?
N311 C330 1.333(15) . ?
N311 Zn32 2.096(14) 4_565 ?
N307 C319 1.333(16) . ?
N307 C323 1.339(17) . ?
N307 Zn43 2.109(13) . ?
N321 C360 1.312(15) . ?
N321 C361 1.320(15) . ?
N313 C341 1.302(18) . ?
N313 C337 1.333(19) . ?
N313 Zn44 2.054(17) . ?
N306 C318 1.286(18) . ?
N306 Zn43 2.048(13) . ?
N306 C414 1.38(3) . ?
N306 C314 1.35(2) . ?
N319 C355 1.337(17) . ?
N319 C359 1.354(17) . ?
N319 Zn36 2.065(12) . ?
N303 C307 1.308(16) . ?
N303 C306 1.322(16) . ?
N323 C365 1.29(2) . ?
N323 C366 1.317(19) . ?
N323 Zn41 2.076(15) 1_544 ?
C325 C327 1.514(14) . ?
N317 C348 1.306(19) . ?
N317 C347 1.30(2) . ?
N317 Zn45 1.95(3) . ?
N324 C368 1.325(16) . ?
N324 C372 1.294(18) . ?
N324 Zn45 1.95(3) 4 ?
N302 C308 1.313(17) . ?
N302 C306 1.356(17) . ?
C324 C321 1.465(14) . ?
C352 C344 1.480(16) . ?
C352 C351 1.363(16) . ?
C352 C353 1.35(2) . ?
C326 C334 1.497(14) . ?
C334 C335 1.383(16) . ?
C334 C333 1.377(16) . ?
C327 C331 1.356(16) . ?
C327 C328 1.358(16) . ?
C307 C309 1.501(15) . ?
C309 C313 1.373(18) . ?
C309 C310 1.392(17) . ?
C321 C320 1.364(16) . ?
C321 C322 1.404(16) . ?
O2A C8A 1.360(15) . ?
O2A C14A 1.404(18) . ?
C335 H335 0.9500 . ?
C335 C336 1.374(16) . ?
C336 H336 0.9500 . ?
C345 C343 1.482(16) . ?
C345 C349 1.38(2) . ?
C345 C346 1.38(2) . ?
C308 C316 1.451(18) . ?
C339 C342 1.490(19) . ?
C339 C338 1.376(18) . ?
C339 C340 1.351(19) . ?
C349 H349 0.9500 . ?
C349 C348 1.405(18) . ?
O3A C12A 1.366(15) . ?
O3A C15A 1.420(17) . ?
C331 H331 0.9500 . ?
C331 C330 1.411(16) . ?
C316 C317 1.33(2) . ?
C316 C415 1.44(3) . ?
C316 C315 1.43(2) . ?
C357 C360 1.526(18) . ?
C357 C356 1.357(18) . ?
C357 C358 1.369(18) . ?
C350 H350 0.9500 . ?
C350 C351 1.396(18) . ?
C303 C306 1.497(19) . ?
C303 C302 1.36(2) . ?
C303 C304 1.36(2) . ?
N301 C301 1.33(2) . ?
N301 C305 1.28(2) . ?
N301 Zn41 2.076(16) . ?
C351 H351 0.9500 . ?
C312 H312 0.9500 . ?
C312 C313 1.368(17) . ?
C313 H313 0.9500 . ?
C328 H328 0.9500 . ?
C328 C329 1.363(16) . ?
C320 H320 0.9500 . ?
C320 C319 1.371(16) . ?
C363 C361 1.478(16) . ?
C363 C367 1.350(18) . ?
C363 C364 1.373(18) . ?
C319 H319 0.9500 . ?
C370 C362 1.475(15) . ?
C370 C369 1.358(17) . ?
C370 C371 1.381(17) . ?
C369 H369 0.9500 . ?
C369 C368 1.389(18) . ?
C329 H329 0.9500 . ?
C322 H32A 0.9500 . ?
C322 C323 1.366(17) . ?
C333 H333 0.9500 . ?
C333 C332 1.376(16) . ?
O1A H1AA 0.8400 . ?
O1A C13A 1.415(13) . ?
C348 H348 0.9500 . ?
C332 H332 0.9500 . ?
C330 H330 0.9500 . ?
C310 H310 0.9500 . ?
C310 C311 1.37(2) . ?
C356 H356 0.9500 . ?
C356 C355 1.434(19) . ?
C353 H353 0.9500 . ?
C353 C354 1.396(19) . ?
C358 H358 0.9500 . ?
C358 C359 1.37(2) . ?
C367 H367 0.9500 . ?
C367 C366 1.379(19) . ?
C311 H311 0.9500 . ?
C317 H317 0.9500 . ?
C317 C318 1.41(2) . ?
C368 H368 0.9500 . ?
C364 H364 0.9500 . ?
C364 C365 1.419(19) . ?
C341 H341 0.9500 . ?
C341 C340 1.41(2) . ?
C337 H337 0.9500 . ?
C337 C338 1.35(2) . ?
C355 H355 0.9500 . ?
C365 H365 0.9500 . ?
C366 H366 0.9500 . ?
C338 H338 0.9500 . ?
C302 H302 0.9500 . ?
C302 C301 1.35(2) . ?
C323 H323 0.9500 . ?
C354 H354 0.9500 . ?
C340 H340 0.9500 . ?
C7A C4A 1.513(14) . ?
C7A C8A 1.392(15) . ?
C7A C12A 1.405(15) . ?
C4A C5A 1.401(12) . ?
C4A C3A 1.389(13) . ?
C5A C6A 1.400(13) . ?
C5A C13A 1.525(16) . ?
C6A H6A 0.9500 . ?
C6A C1A 1.374(13) . ?
C1A H1A 0.9500 . ?
C1A C2A 1.392(13) . ?
C2A H2A 0.9500 . ?
C2A C3A 1.386(12) . ?
C3A H3A 0.9500 . ?
C359 H359 0.9500 . ?
C372 H372 0.9500 . ?
C372 C371 1.373(18) . ?
C301 H301 0.9500 . ?
C371 H371 0.9500 . ?
C318 H318 0.9500 . ?
C346 H346 0.9500 . ?
C346 C347 1.40(2) . ?
C347 H347 0.9500 . ?
C8A C9A 1.398(15) . ?
C12A C11A 1.399(15) . ?
C304 H30A 0.9500 . ?
C304 C305 1.39(2) . ?
C9A H9A 0.9500 . ?
C9A C10A 1.362(17) . ?
C10A H10A 0.9500 . ?
C10A C11A 1.372(17) . ?
C305 H305 0.9500 . ?
C11A H11A 0.9500 . ?
C15A H15A 0.9800 . ?
C15A H15B 0.9800 . ?
C15A H15C 0.9800 . ?
C13A H13A 0.9900 . ?
C13A H13B 0.9900 . ?
C415 H415 0.9500 . ?
C415 C414 1.38(3) . ?
C14A H14A 0.9800 . ?
C14A H14B 0.9800 . ?
C14A H14C 0.9800 . ?
I304 Zn32 2.468(18) . ?
Zn32 I303 2.489(16) . ?
I409 Zn45 2.66(3) . ?
Zn45 I410 2.52(2) . ?
I401 Zn41 2.536(11) . ?
Zn41 I402 2.531(13) . ?
I405 Zn43 2.554(9) . ?
Zn43 I406 2.537(11) . ?
I311 Zn36 2.540(6) . ?
Zn36 I312 2.532(5) . ?
I407 Zn44 2.505(13) . ?
Zn44 I408 2.509(13) . ?
C414 H414 0.9500 . ?
C804 H80A 0.9900 . ?
C804 H80B 0.9900 . ?
C804 C803 1.541(13) . ?
C804 C805 1.536(13) . ?
C803 H80C 0.9900 . ?
C803 H80D 0.9900 . ?
C803 C802 1.540(13) . ?
C802 H80E 0.9900 . ?
C802 H80F 0.9900 . ?
C802 C801 1.543(13) . ?
C801 H80G 0.9900 . ?
C801 H80H 0.9900 . ?
C801 C806 1.540(13) . ?
C806 H80I 0.9900 . ?
C806 H80J 0.9900 . ?
C806 C805 1.539(13) . ?
C805 H80K 0.9900 . ?
C805 H80L 0.9900 . ?
C4B C5B 1.3900 . ?
C4B C3B 1.3900 . ?
C4B C7B 1.51(2) . ?
C5B C6B 1.3900 . ?
C5B C13B 1.51(2) . ?
C6B H6B 0.9500 . ?
C6B C1B 1.3900 . ?
C1B H1B 0.9500 . ?
C1B C2B 1.3900 . ?
C2B H2B 0.9500 . ?
C2B C3B 1.3900 . ?
C3B H3B 0.9500 . ?
C7B C12B 1.3900 . ?
C7B C8B 1.3900 . ?
C12B C11B 1.3900 . ?
C12B O3B 1.37(2) . ?
C11B H11B 0.9500 . ?
C11B C10B 1.3900 . ?
C10B H10B 0.9500 . ?
C10B C9B 1.3900 . ?
C9B H9B 0.9500 . ?
C9B C8B 1.3900 . ?
C8B O2B 1.37(2) . ?
C809 H80M 0.9900 . ?
C809 H80N 0.9900 . ?
C809 C810 1.528(13) . ?
C809 C808 1.530(13) . ?
C810 H81A 0.9900 . ?
C810 H81B 0.9900 . ?
C810 C811 1.534(13) . ?
C811 H81C 0.9900 . ?
C811 H81D 0.9900 . ?
C811 C812 1.529(13) . ?
C812 H81E 0.9900 . ?
C812 H81F 0.9900 . ?
C812 C807 1.521(13) . ?
C807 H80O 0.9900 . ?
C807 H80P 0.9900 . ?
C807 C808 1.524(13) . ?
C808 H80Q 0.9900 . ?
C808 H80R 0.9900 . ?
C817 H81G 0.9900 . ?
C817 H81H 0.9900 . ?
C817 C818 1.532(13) . ?
C817 C816 1.536(13) . ?
C818 H81I 0.9900 . ?
C818 H81J 0.9900 . ?
C818 C813 1.533(13) . ?
C813 H81K 0.9900 . ?
C813 H81L 0.9900 . ?
C813 C814 1.534(13) . ?
C814 H81M 0.9900 . ?
C814 H81N 0.9900 . ?
C814 C815 1.535(13) . ?
C815 H81O 0.9900 . ?
C815 H81P 0.9900 . ?
C815 C816 1.533(13) . ?
C816 H81Q 0.9900 . ?
C816 H81R 0.9900 . ?
O2B C14B 1.44(2) . ?
O3B C15B 1.44(2) . ?
C823 H82A 0.9900 . ?
C823 H82B 0.9900 . ?
C823 C822 1.529(13) . ?
C823 C824 1.533(13) . ?
C822 H82C 0.9900 . ?
C822 H82D 0.9900 . ?
C822 C821 1.527(13) . ?
C821 H82E 0.9900 . ?
C821 H82F 0.9900 . ?
C821 C820 1.528(13) . ?
C820 H82G 0.9900 . ?
C820 H82H 0.9900 . ?
C820 C819 1.528(13) . ?
C819 H81S 0.9900 . ?
C819 H81T 0.9900 . ?
C819 C824 1.532(13) . ?
C824 H82I 0.9900 . ?
C824 H82J 0.9900 . ?
C15B H15D 0.9800 . ?
C15B H15E 0.9800 . ?
C15B H15F 0.9800 . ?
C14B H14D 0.9800 . ?
C14B H14E 0.9800 . ?
C14B H14F 0.9800 . ?
O1B H1BA 0.8400 . ?
O1B C13B 1.42(2) . ?
C13B H13C 0.9900 . ?
C13B H13D 0.9900 . ?
C314 H314 0.9500 . ?
C314 C315 1.37(2) . ?
C315 H315 0.9500 . ?

loop_
_geom_torsion_atom_site_label_1
_geom_torsion_atom_site_label_2
_geom_torsion_atom_site_label_3
_geom_torsion_atom_site_label_4
_geom_torsion
_geom_torsion_site_symmetry_1
_geom_torsion_site_symmetry_2
_geom_torsion_site_symmetry_3
_geom_torsion_site_symmetry_4
_geom_torsion_publ_flag
Zn42 N305 C312 C313 -170.3(10) . . . . ?
Zn42 N305 C311 C310 170.1(13) . . . . ?
Zn42 N311 C329 C328 -176.9(13) 4_565 . . . ?
Zn42 N311 C330 C331 177.6(12) 4_565 . . . ?
Zn33 N307 C319 C320 174.1(11) . . . . ?
Zn33 N307 C323 C322 -179.3(14) . . . . ?
Zn33 N306 C318 C317 -178.0(14) . . . . ?
Zn33 N306 C414 C415 -174(4) . . . . ?
Zn46 N318 C350 C351 172.9(10) . . . . ?
Zn46 N318 C354 C353 -172.6(13) . . . . ?
Zn46 N319 C355 C356 -170.4(15) . . . . ?
Zn46 N319 C359 C358 167.7(15) . . . . ?
Zn34 N312 C336 C335 179.5(11) . . . . ?
Zn34 N312 C332 C333 177.9(13) . . . . ?
Zn34 N313 C341 C340 -177.5(14) . . . . ?
Zn34 N313 C337 C338 176.9(13) . . . . ?
Zn35 N317 C348 C349 -173.4(10) . . . . ?
Zn35 N317 C347 C346 174.4(17) . . . . ?
Zn35 N324 C368 C369 -170.1(13) 4 . . . ?
Zn35 N324 C372 C371 167.9(19) 4 . . . ?
Zn31 N323 C365 C364 -179.2(12) 1_544 . . . ?
Zn31 N323 C366 C367 178.9(14) 1_544 . . . ?
Zn31 N301 C301 C302 170.3(17) . . . . ?
Zn31 N301 C305 C304 -172(2) . . . . ?
N309 C325 C327 C331 -177.8(12) . . . . ?
N309 C325 C327 C328 0.3(17) . . . . ?
N309 C324 C321 C320 8.6(18) . . . . ?
N309 C324 C321 C322 -175.1(13) . . . . ?
N308 C324 C321 C320 -171.3(12) . . . . ?
N308 C324 C321 C322 5.0(19) . . . . ?
N308 C326 C334 C335 -169.4(12) . . . . ?
N308 C326 C334 C333 10.6(18) . . . . ?
N304 C307 C309 C313 -9.1(16) . . . . ?
N304 C307 C309 C310 168.4(12) . . . . ?
N304 C308 C316 C317 -19(2) . . . . ?
N304 C308 C316 C415 -152(3) . . . . ?
N304 C308 C316 C315 147.8(17) . . . . ?
N305 C312 C313 C309 0.1(18) . . . . ?
N310 C325 C327 C331 -0.2(17) . . . . ?
N310 C325 C327 C328 177.9(12) . . . . ?
N310 C326 C334 C335 11.0(18) . . . . ?
N310 C326 C334 C333 -168.9(12) . . . . ?
N318 C350 C351 C352 -2.7(19) . . . . ?
N313 C341 C340 C339 1(3) . . . . ?
N313 C337 C338 C339 0(3) . . . . ?
N306 C314 C315 C316 -7(4) . . . . ?
N303 C307 C309 C313 169.5(11) . . . . ?
N303 C307 C309 C310 -12.9(17) . . . . ?
C325 N309 C324 N308 -3.3(17) . . . . ?
C325 N309 C324 C321 176.8(10) . . . . ?
C325 N310 C326 N308 -7.6(17) . . . . ?
C325 N310 C326 C334 171.9(10) . . . . ?
C325 C327 C331 C330 178.9(13) . . . . ?
C325 C327 C328 C329 -178.1(14) . . . . ?
N324 C372 C371 C370 3(4) . . . . ?
N302 C308 C316 C317 164.3(15) . . . . ?
N302 C308 C316 C415 31(3) . . . . ?
N302 C308 C316 C315 -28(2) . . . . ?
C324 N309 C325 N310 1.5(17) . . . . ?
C324 N309 C325 C327 178.9(10) . . . . ?
C324 N308 C326 N310 6.2(18) . . . . ?
C324 N308 C326 C334 -173.4(10) . . . . ?
C324 C321 C320 C319 176.8(12) . . . . ?
C324 C321 C322 C323 178.5(15) . . . . ?
C352 C353 C354 N318 1(2) . . . . ?
C326 N308 C324 N309 -0.2(17) . . . . ?
C326 N308 C324 C321 179.7(11) . . . . ?
C326 N310 C325 N309 3.5(17) . . . . ?
C326 N310 C325 C327 -173.8(10) . . . . ?
C326 C334 C335 C336 -177.4(12) . . . . ?
C326 C334 C333 C332 175.0(14) . . . . ?
C334 C335 C336 N312 1(2) . . . . ?
C334 C333 C332 N312 5(3) . . . . ?
C327 C331 C330 N311 -1(2) . . . . ?
C327 C328 C329 N311 -1(3) . . . . ?
C307 N304 C308 N302 -0.3(19) . . . . ?
C307 N304 C308 C316 -176.2(11) . . . . ?
C307 N303 C306 N302 1(2) . . . . ?
C307 N303 C306 C303 180.0(12) . . . . ?
C307 C309 C313 C312 175.1(11) . . . . ?
C307 C309 C310 C311 -175.6(13) . . . . ?
C344 N316 C343 N315 -1.0(15) . . . . ?
C344 N316 C343 C345 175.3(9) . . . . ?
C344 N314 C342 N315 -2.7(16) . . . . ?
C344 N314 C342 C339 177.9(9) . . . . ?
C344 C352 C351 C350 -176.7(10) . . . . ?
C344 C352 C353 C354 177.4(13) . . . . ?
C309 C310 C311 N305 1(2) . . . . ?
C321 C320 C319 N307 2(2) . . . . ?
C321 C322 C323 N307 8(3) . . . . ?
O2A C8A C9A C10A -178.4(17) . . . . ?
C335 C334 C333 C332 -5(2) . . . . ?
C336 N312 C332 C333 -2(3) . . . . ?
C345 C349 C348 N317 1(2) . . . . ?
C345 C346 C347 N317 -3(3) . . . . ?
C343 N316 C344 N314 -0.8(15) . . . . ?
C343 N316 C344 C352 -176.8(9) . . . . ?
C343 N315 C342 N314 1.2(17) . . . . ?
C343 N315 C342 C339 -179.5(10) . . . . ?
C343 C345 C349 C348 175.3(11) . . . . ?
C343 C345 C346 C347 -174.5(16) . . . . ?
C308 N304 C307 N303 -2.5(18) . . . . ?
C308 N304 C307 C309 175.9(10) . . . . ?
C308 N302 C306 N303 -3(2) . . . . ?
C308 N302 C306 C303 177.7(13) . . . . ?
C308 C316 C317 C318 176.9(15) . . . . ?
C308 C316 C415 C414 -169(4) . . . . ?
C308 C316 C315 C314 -175(2) . . . . ?
C349 C345 C343 N316 -1.2(16) . . . . ?
C349 C345 C343 N315 175.4(11) . . . . ?
C349 C345 C346 C347 4(3) . . . . ?
O3A C12A C11A C10A 179.9(17) . . . . ?
C331 C327 C328 C329 0(2) . . . . ?
C316 C317 C318 N306 3(3) . . . . ?
C316 C415 C414 N306 -19(7) . . . . ?
C357 C356 C355 N319 1(3) . . . . ?
C357 C358 C359 N319 2(3) . . . . ?
C350 N318 C354 C353 3(2) . . . . ?
C303 C302 C301 N301 3(3) . . . . ?
C303 C304 C305 N301 -1(4) . . . . ?
C360 N320 C362 N322 2(2) . . . . ?
C360 N320 C362 C370 179.2(12) . . . . ?
C360 N321 C361 N322 3(2) . . . . ?
C360 N321 C361 C363 -174.7(13) . . . . ?
C360 C357 C356 C355 175.9(15) . . . . ?
C360 C357 C358 C359 -177.5(15) . . . . ?
C351 C352 C344 N316 -174.1(10) . . . . ?
C351 C352 C344 N314 9.6(15) . . . . ?
C351 C352 C353 C354 -6(2) . . . . ?
C312 N305 C311 C310 -3(2) . . . . ?
C313 C309 C310 C311 2(2) . . . . ?
C342 N314 C344 N316 2.5(15) . . . . ?
C342 N314 C344 C352 178.4(9) . . . . ?
C342 N315 C343 N316 0.8(16) . . . . ?
C342 N315 C343 C345 -175.4(10) . . . . ?
C342 C339 C338 C337 179.4(14) . . . . ?
C342 C339 C340 C341 -179.9(14) . . . . ?
C328 C327 C331 C330 1(2) . . . . ?
C320 C321 C322 C323 -5(2) . . . . ?
C363 C367 C366 N323 1(3) . . . . ?
C363 C364 C365 N323 -1(3) . . . . ?
C319 N307 C323 C322 -5(2) . . . . ?
C370 C369 C368 N324 2(3) . . . . ?
C361 N322 C362 N320 4(2) . . . . ?
C361 N322 C362 C370 -173.7(12) . . . . ?
C361 N321 C360 N320 3(2) . . . . ?
C361 N321 C360 C357 -177.5(13) . . . . ?
C361 C363 C367 C366 -178.8(15) . . . . ?
C361 C363 C364 C365 178.8(14) . . . . ?
C362 N320 C360 N321 -6(2) . . . . ?
C362 N320 C360 C357 175.0(12) . . . . ?
C362 N322 C361 N321 -7(2) . . . . ?
C362 N322 C361 C363 171.7(12) . . . . ?
C362 C370 C369 C368 180.0(14) . . . . ?
C362 C370 C371 C372 177.9(18) . . . . ?
C369 C370 C362 N320 3(2) . . . . ?
C369 C370 C362 N322 -179.5(14) . . . . ?
C369 C370 C371 C372 -2(3) . . . . ?
C329 N311 C330 C331 0(2) . . . . ?
C322 C321 C320 C319 0(2) . . . . ?
C333 C334 C335 C336 3(2) . . . . ?
C348 N317 C347 C346 1(3) . . . . ?
C332 N312 C336 C335 -1(2) . . . . ?
C330 N311 C329 C328 0(2) . . . . ?
C310 C309 C313 C312 -2.5(18) . . . . ?
C356 C357 C360 N320 -176.9(15) . . . . ?
C356 C357 C360 N321 4(2) . . . . ?
C356 C357 C358 C359 0(3) . . . . ?
C306 N303 C307 N304 2.3(19) . . . . ?
C306 N303 C307 C309 -176.1(11) . . . . ?
C306 N302 C308 N304 3(2) . . . . ?
C306 N302 C308 C316 178.6(13) . . . . ?
C306 C303 C302 C301 177.1(18) . . . . ?
C306 C303 C304 C305 -178(2) . . . . ?
C353 C352 C344 N316 2.4(16) . . . . ?
C353 C352 C344 N314 -173.9(11) . . . . ?
C353 C352 C351 C350 6.7(18) . . . . ?
C358 C357 C360 N320 0(2) . . . . ?
C358 C357 C360 N321 -179.1(15) . . . . ?
C358 C357 C356 C355 -1(3) . . . . ?
C367 C363 C361 N322 9(2) . . . . ?
C367 C363 C361 N321 -173.0(15) . . . . ?
C367 C363 C364 C365 -1(2) . . . . ?
C311 N305 C312 C313 2.8(18) . . . . ?
C317 C316 C415 C414 50(5) . . . . ?
C317 C316 C315 C314 -7(3) . . . . ?
C368 N324 C372 C371 -1(3) . . . . ?
C364 C363 C361 N322 -171.3(14) . . . . ?
C364 C363 C361 N321 7(2) . . . . ?
C364 C363 C367 C366 1(3) . . . . ?
C341 N313 C337 C338 -2(2) . . . . ?
C337 N313 C341 C340 1(3) . . . . ?
C355 N319 C359 C358 -2(3) . . . . ?
C365 N323 C366 C367 -3(3) . . . . ?
C366 N323 C365 C364 3(2) . . . . ?
C338 C339 C342 N314 -157.6(13) . . . . ?
C338 C339 C342 N315 23.0(18) . . . . ?
C338 C339 C340 C341 -3(2) . . . . ?
C302 C303 C306 N303 18(2) . . . . ?
C302 C303 C306 N302 -163.0(17) . . . . ?
C302 C303 C304 C305 -3(3) . . . . ?
C323 N307 C319 C320 0(2) . . . . ?
C354 N318 C350 C351 -2(2) . . . . ?
C340 C339 C342 N314 19.6(18) . . . . ?
C340 C339 C342 N315 -159.8(13) . . . . ?
C340 C339 C338 C337 2(2) . . . . ?
C7A C4A C5A C6A -176.5(17) . . . . ?
C7A C4A C5A C13A 0(3) . . . . ?
C7A C4A C3A C2A 175.1(15) . . . . ?
C7A C8A C9A C10A 3(2) . . . . ?
C7A C12A C11A C10A 1(2) . . . . ?
C4A C7A C8A O2A -3.0(18) . . . . ?
C4A C7A C8A C9A 175.9(15) . . . . ?
C4A C7A C12A O3A 3.3(17) . . . . ?
C4A C7A C12A C11A -178.1(15) . . . . ?
C4A C5A C6A C1A 1(3) . . . . ?
C4A C5A C13A O1A 158.6(19) . . . . ?
C5A C4A C3A C2A -2(3) . . . . ?
C5A C6A C1A C2A -1(3) . . . . ?
C6A C5A C13A O1A -25(3) . . . . ?
C6A C1A C2A C3A 0(3) . . . . ?
C1A C2A C3A C4A 2(2) . . . . ?
C3A C4A C5A C6A 0(3) . . . . ?
C3A C4A C5A C13A 176.7(19) . . . . ?
C359 N319 C355 C356 0(3) . . . . ?
C372 N324 C368 C369 -1(3) . . . . ?
C301 N301 C305 C304 6(4) . . . . ?
C371 C370 C362 N320 -176.9(15) . . . . ?
C371 C370 C362 N322 1(2) . . . . ?
C371 C370 C369 C368 0(2) . . . . ?
C318 N306 C414 C415 -24(5) . . . . ?
C318 N306 C314 C315 19(4) . . . . ?
C346 C345 C343 N316 177.5(13) . . . . ?
C346 C345 C343 N315 -5.9(18) . . . . ?
C346 C345 C349 C348 -3(2) . . . . ?
C347 N317 C348 C349 0(2) . . . . ?
C8A C7A C4A C5A 72(2) . . . . ?
C8A C7A C4A C3A -104.5(17) . . . . ?
C8A C7A C12A O3A -179.0(14) . . . . ?
C8A C7A C12A C11A -0.3(16) . . . . ?
C8A C9A C10A C11A -2(3) . . . . ?
C12A C7A C4A C5A -110.2(18) . . . . ?
C12A C7A C4A C3A 73.2(19) . . . . ?
C12A C7A C8A O2A 179.3(14) . . . . ?
C12A C7A C8A C9A -1.7(15) . . . . ?
C304 C303 C306 N303 -167.3(18) . . . . ?
C304 C303 C306 N302 12(2) . . . . ?
C304 C303 C302 C301 2(3) . . . . ?
C9A C10A C11A C12A 0(3) . . . . ?
C305 N301 C301 C302 -7(3) . . . . ?
C15A O3A C12A C7A 174.7(14) . . . . ?
C15A O3A C12A C11A -4(2) . . . . ?
C13A C5A C6A C1A -175.3(19) . . . . ?
C415 C316 C317 C318 -42(3) . . . . ?
C14A O2A C8A C7A 178(2) . . . . ?
C14A O2A C8A C9A 0(3) . . . . ?
Zn32 N305 C312 C313 -172.8(9) . . . . ?
Zn32 N305 C311 C310 172.4(13) . . . . ?
Zn32 N311 C329 C328 -174.1(13) 4_565 . . . ?
Zn32 N311 C330 C331 174.7(12) 4_565 . . . ?
Zn45 N317 C348 C349 -164.8(14) . . . . ?
Zn45 N317 C347 C346 169(2) . . . . ?
Zn45 N324 C368 C369 176.0(16) 4 . . . ?
Zn45 N324 C372 C371 -178(2) 4 . . . ?
Zn41 N323 C365 C364 178.1(13) 1_544 . . . ?
Zn41 N323 C366 C367 -176.9(14) 1_544 . . . ?
Zn41 N301 C301 C302 -179.0(18) . . . . ?
Zn41 N301 C305 C304 176.6(19) . . . . ?
Zn43 N307 C319 C320 174.0(11) . . . . ?
Zn43 N307 C323 C322 -179.2(14) . . . . ?
Zn43 N306 C318 C317 -179.9(14) . . . . ?
Zn43 N306 C314 C315 -177(2) . . . . ?
Zn36 N318 C350 C351 173.1(10) . . . . ?
Zn36 N318 C354 C353 -172.2(12) . . . . ?
Zn36 N319 C355 C356 -174.4(14) . . . . ?
Zn36 N319 C359 C358 172.6(14) . . . . ?
Zn44 N312 C336 C335 179.5(12) . . . . ?
Zn44 N312 C332 C333 177.9(13) . . . . ?
Zn44 N313 C341 C340 -178.1(15) . . . . ?
Zn44 N313 C337 C338 177.5(14) . . . . ?
C414 N306 C318 C317 33(3) . . . . ?
C804 C803 C802 C801 59(3) . . . . ?
C803 C804 C805 C806 58(4) . . . . ?
C803 C802 C801 C806 -58(3) . . . . ?
C802 C801 C806 C805 57(4) . . . . ?
C801 C806 C805 C804 -57(4) . . . . ?
C805 C804 C803 C802 -59(3) . . . . ?
C4B C5B C6B C1B 0.0 . . . . ?
C4B C5B C13B O1B -173(6) . . . . ?
C4B C7B C12B C11B 163(3) . . . . ?
C4B C7B C12B O3B -13(4) . . . . ?
C4B C7B C8B C9B -163(3) . . . . ?
C4B C7B C8B O2B 17(3) . . . . ?
C5B C4B C3B C2B 0.0 . . . . ?
C5B C4B C7B C12B -89(3) . . . . ?
C5B C4B C7B C8B 74(3) . . . . ?
C5B C6B C1B C2B 0.0 . . . . ?
C6B C5B C13B O1B 8(7) . . . . ?
C6B C1B C2B C3B 0.0 . . . . ?
C1B C2B C3B C4B 0.0 . . . . ?
C3B C4B C5B C6B 0.0 . . . . ?
C3B C4B C5B C13B -179(2) . . . . ?
C3B C4B C7B C12B 95(3) . . . . ?
C3B C4B C7B C8B -101(3) . . . . ?
C7B C4B C5B C6B -176(3) . . . . ?
C7B C4B C5B C13B 5(4) . . . . ?
C7B C4B C3B C2B 176(3) . . . . ?
C7B C12B C11B C10B 0.0 . . . . ?
C7B C12B O3B C15B 165(8) . . . . ?
C7B C8B O2B C14B 180(7) . . . . ?
C12B C7B C8B C9B 0.0 . . . . ?
C12B C7B C8B O2B -180(3) . . . . ?
C12B C11B C10B C9B 0.0 . . . . ?
C11B C12B O3B C15B -10(10) . . . . ?
C11B C10B C9B C8B 0.0 . . . . ?
C10B C9B C8B C7B 0.0 . . . . ?
C10B C9B C8B O2B 180(3) . . . . ?
C9B C8B O2B C14B 0(7) . . . . ?
C8B C7B C12B C11B 0.0 . . . . ?
C8B C7B C12B O3B -176(3) . . . . ?
C809 C810 C811 C812 59(4) . . . . ?
C810 C809 C808 C807 48(4) . . . . ?
C810 C811 C812 C807 -53(4) . . . . ?
C811 C812 C807 C808 46(4) . . . . ?
C812 C807 C808 C809 -43(5) . . . . ?
C808 C809 C810 C811 -57(4) . . . . ?
C817 C818 C813 C814 55(5) . . . . ?
C818 C817 C816 C815 56(5) . . . . ?
C818 C813 C814 C815 -55(5) . . . . ?
C813 C814 C815 C816 56(4) . . . . ?
C814 C815 C816 C817 -56(4) . . . . ?
C816 C817 C818 C813 -55(5) . . . . ?
O3B C12B C11B C10B 175(4) . . . . ?
C823 C822 C821 C820 48(5) . . . . ?
C822 C823 C824 C819 57(4) . . . . ?
C822 C821 C820 C819 -48(5) . . . . ?
C821 C820 C819 C824 52(4) . . . . ?
C820 C819 C824 C823 -56(4) . . . . ?
C824 C823 C822 C821 -53(5) . . . . ?
C13B C5B C6B C1B 179(3) . . . . ?
C314 N306 C318 C317 -16(3) . . . . ?
C315 C316 C317 C318 9(3) . . . . ?

loop_
_exptl_oxdiff_crystal_face_indexfrac_h
_exptl_oxdiff_crystal_face_indexfrac_k
_exptl_oxdiff_crystal_face_indexfrac_l
_exptl_oxdiff_crystal_face_x
_exptl_oxdiff_crystal_face_y
_exptl_oxdiff_crystal_face_z
0.0004 0.0001 0.9994 0.0097 0.0448 -0.0016
-0.0004 -0.0001 -0.9994 -0.0097 -0.0448 0.0016
-0.0005 -0.9999 -0.0007 0.0051 0.0026 0.1023
-0.0012 -1.0001 -1.9995 -0.0143 -0.0870 0.1056
-0.0009 -1.0000 -1.0001 -0.0046 -0.0422 0.1040
0.0001 0.9998 -0.9987 -0.0148 -0.0473 -0.1007
0.0009 1.0000 1.0001 0.0046 0.0422 -0.1040
1.0009 -0.0000 -0.0000 0.0498 -0.0003 -0.0025
-1.0009 0.0000 0.0000 -0.0498 0.0003 0.0025
1.0013 0.0001 0.9994 0.0595 0.0445 -0.0041
-1.0013 -0.0001 -0.9994 -0.0595 -0.0445 0.0041
-1.0005 0.0001 0.9994 -0.0401 0.0451 0.0008
1.0005 -0.0001 -0.9994 0.0401 -0.0451 -0.0008
1.0010 0.9998 -0.9987 0.0350 -0.0476 -0.1032
1.0000 -1.0001 -1.0002 0.0452 -0.0425 0.1015
